data_4089455
loop_
_publ_author_name
'Pritchard, Victoria E.'
'Thorp-Greenwood, Flora L.'
'Balasingham, Rebeca G.'
'Williams, Catrin F.'
'Kariuki, Benson M.'
'Platts, James A.'
'Hallett, Andrew J.'
'Coogan, Michael P.'

_publ_section_title
;
 Simple Polyphenyl Zirconium and Hafnium Metallocene Room-Temperature
 Lumophores for Cell Imaging
;
_journal_issue 12
_journal_name_full Organometallics
_journal_page_first 3566
_journal_paper_doi 10.1021/om400212y
_journal_volume 32
_journal_year 2013
_chemical_formula_moiety Ph4Cp2ZrCl2
_chemical_formula_sum 'C124 H99 Cl7 Zr2'
_chemical_formula_weight 2019.62
_chemical_name_common Ph4Cp2ZrCl2
_chemical_name_systematic
;
 bis tetraphenylCp Zirconocene
;
_space_group_IT_number 14
_space_group_name_Hall '-P 2yn'
_space_group_name_H-M_alt 'P 1 21/n 1'
_symmetry_cell_setting monoclinic
_symmetry_space_group_name_H-M 'P 1 21/n 1'
_atom_sites_solution_hydrogens geom
_atom_sites_solution_primary direct
_atom_sites_solution_secondary difmap
_audit_creation_method SHELXL-97
_cell_angle_alpha 90.00
_cell_angle_beta 106.45
_cell_angle_gamma 90.00
_cell_formula_units_Z 4
_cell_length_a 22.398
_cell_length_b 12.412
_cell_length_c 38.241
_cell_measurement_reflns_used 15711
_cell_measurement_temperature 120(2)
_cell_measurement_theta_max 25.03
_cell_measurement_theta_min 2.91
_cell_volume 10195.988
_computing_cell_refinement 'DENZO (Otowinoski & MInor, 1997) & COLLECT (Hooft, R.W.W., 1998)'
_computing_data_collection 'COLLECT (Hooft, R.W.W., 1998)'
_computing_data_reduction '(Hooft, R.W.W., 1998)'
_computing_structure_refinement 'SHELXL-97 (Sheldrick, 1997)'
_computing_structure_solution 'SHELXS-97 (Sheldrick, 1990)'
_diffrn_ambient_temperature 120(2)
_diffrn_detector_area_resol_mean 9.091
_diffrn_measured_fraction_theta_full 0.936
_diffrn_measured_fraction_theta_max 0.963
_diffrn_measurement_device_type 'Bruker-Nonius Roper CCD'
_diffrn_measurement_method '\f & \w scans'
_diffrn_radiation_monochromator graphite
_diffrn_radiation_source 'Bruker-Nonius FR591 rotating anode'
_diffrn_radiation_type MoK\a
_diffrn_radiation_wavelength 0.71073
_diffrn_reflns_av_R_equivalents 0.1415
_diffrn_reflns_av_sigmaI/netI 0.1878
_diffrn_reflns_limit_h_max 26
_diffrn_reflns_limit_h_min -26
_diffrn_reflns_limit_k_max 14
_diffrn_reflns_limit_k_min -13
_diffrn_reflns_limit_l_max 45
_diffrn_reflns_limit_l_min -45
_diffrn_reflns_number 68243
_diffrn_reflns_theta_full 25.17
_diffrn_reflns_theta_max 25.17
_diffrn_reflns_theta_min 2.95
_exptl_absorpt_coefficient_mu 0.438
_exptl_absorpt_correction_T_max 0.9913
_exptl_absorpt_correction_T_min 0.9412
_exptl_absorpt_correction_type analytical
_exptl_absorpt_process_details 'SADABS 2007/2 (Sheldrick, G.M., 2007)'
_exptl_crystal_colour yellow
_exptl_crystal_density_diffrn 1.316
_exptl_crystal_density_meas ?
_exptl_crystal_density_method 'not measured'
_exptl_crystal_description block
_exptl_crystal_F_000 4168
_exptl_crystal_size_max 0.14
_exptl_crystal_size_mid 0.06
_exptl_crystal_size_min 0.02
_refine_diff_density_max 1.903
_refine_diff_density_min -0.733
_refine_diff_density_rms 0.134
_refine_ls_extinction_coef 0.00070(17)
_refine_ls_extinction_expression Fc^*^=kFc[1+0.001xFc^2^\l^3^/sin(2\q)]^-1/4^
_refine_ls_extinction_method SHELXL
_refine_ls_goodness_of_fit_ref 1.047
_refine_ls_hydrogen_treatment mixed
_refine_ls_matrix_type full
_refine_ls_number_parameters 1200
_refine_ls_number_reflns 17120
_refine_ls_number_restraints 0
_refine_ls_restrained_S_all 1.047
_refine_ls_R_factor_all 0.1839
_refine_ls_R_factor_gt 0.0930
_refine_ls_shift/su_max 0.030
_refine_ls_shift/su_mean 0.001
_refine_ls_structure_factor_coef Fsqd
_refine_ls_weighting_details 'calc w=1/[\s^2^(Fo^2^)+(0.1203P)^2^+19.7258P] where P=(Fo^2^+2Fc^2^)/3'
_refine_ls_weighting_scheme calc
_refine_ls_wR_factor_gt 0.2201
_refine_ls_wR_factor_ref 0.2635
_reflns_number_gt 9067
_reflns_number_total 17120
_reflns_threshold_expression >2sigma(I)
_cod_data_source_file om400212y_si_001.cif
_cod_data_source_block Ph4Cp2ZrCl2
_cod_depositor_comments
;
The following automatic conversions were performed:

data item '_exptl_crystal_density_meas' value 'not measured' was
changed to '?' -- the value is perceived as not measured.

Automatic conversion script
Id: cif_fix_values 6909 2019-04-08 15:41:33Z antanas 
;
_cod_original_cell_volume 10195.9
_cod_original_sg_symbol_H-M P21/n
_cod_database_code 4089455

loop_
_symmetry_equiv_pos_as_xyz
'x, y, z'
'-x+1/2, y+1/2, -z+1/2'
'-x, -y, -z'
'x-1/2, -y-1/2, z-1/2'

loop_
_atom_site_label
_atom_site_type_symbol
_atom_site_fract_x
_atom_site_fract_y
_atom_site_fract_z
_atom_site_U_iso_or_equiv
_atom_site_adp_type
_atom_site_occupancy
_atom_site_symmetry_multiplicity
_atom_site_calc_flag
_atom_site_refinement_flags
Zr1 Zr 0.31570(4) 0.75780(6) 0.07646(2) 0.0192(2) Uani 1 1 d .
Zr2 Zr 0.86728(4) 1.28101(6) 0.15561(2) 0.0205(3) Uani 1 1 d .
Cl3 Cl 0.37711(10) 0.61917(16) 0.11360(6) 0.0254(5) Uani 1 1 d .
Cl4 Cl 0.81581(10) 1.33200(16) 0.09334(6) 0.0266(5) Uani 1 1 d .
Cl5 Cl 0.90254(11) 1.10335(16) 0.14442(6) 0.0284(6) Uani 1 1 d .
Cl6 Cl 0.37016(11) 0.91488(16) 0.10653(6) 0.0295(6) Uani 1 1 d .
Cl7 Cl 0.08419(12) 0.7339(2) 0.10540(8) 0.0520(8) Uani 1 1 d .
Cl8 Cl -0.00292(14) 0.9083(2) 0.10209(9) 0.0596(8) Uani 1 1 d .
Cl9 Cl -0.01526(15) 0.7686(3) 0.03989(9) 0.0723(10) Uani 1 1 d .
C1 C 0.9269(4) 1.4336(6) 0.1906(2) 0.023(2) Uani 1 1 d .
C2 C 0.8766(4) 1.5776(6) 0.1000(2) 0.024(2) Uani 1 1 d .
H2 H 0.8733 1.5182 0.0839 0.029 Uiso 1 1 calc R
C3 C 0.3439(4) 0.5332(6) 0.0189(2) 0.0194(19) Uani 1 1 d .
C4 C 0.2038(4) 0.8954(7) -0.0285(2) 0.024(2) Uani 1 1 d .
H4 H 0.1971 0.8260 -0.0394 0.029 Uiso 1 1 calc R
C5 C 0.9268(4) 1.4595(6) 0.1545(2) 0.0185(19) Uani 1 1 d .
C6 C 0.8866(5) 1.7554(7) 0.1459(3) 0.035(2) Uani 1 1 d .
H6 H 0.8910 1.8152 0.1619 0.041 Uiso 1 1 calc R
C7 C 0.8595(5) 1.1069(7) 0.2624(2) 0.034(2) Uani 1 1 d .
H7 H 0.8525 1.1760 0.2712 0.040 Uiso 1 1 calc R
C8 C 1.0434(4) 1.2380(6) 0.1749(2) 0.022(2) Uani 1 1 d .
C9 C 0.1600(4) 0.9739(6) -0.0413(2) 0.028(2) Uani 1 1 d .
H9 H 0.1238 0.9586 -0.0607 0.033 Uiso 1 1 calc R
C10 C 0.2194(4) 0.8495(6) 0.0885(2) 0.022(2) Uani 1 1 d .
C11 C 0.1991(4) 0.5688(6) 0.0515(2) 0.020(2) Uani 1 1 d .
C12 C 0.9783(4) 1.3800(7) 0.1071(2) 0.023(2) Uani 1 1 d .
C13 C 0.4066(4) 0.9304(6) 0.0271(2) 0.019(2) Uani 1 1 d .
C14 C 0.3833(4) 0.4651(6) 0.0437(2) 0.026(2) Uani 1 1 d .
H14 H 0.4111 0.4943 0.0652 0.031 Uiso 1 1 calc R
C15 C 0.2654(4) 1.0174(6) 0.0149(2) 0.023(2) Uani 1 1 d .
H15 H 0.3016 1.0331 0.0342 0.027 Uiso 1 1 calc R
C16 C 0.2219(4) 1.0963(6) 0.0023(2) 0.026(2) Uani 1 1 d .
H16 H 0.2281 1.1660 0.0130 0.032 Uiso 1 1 calc R
C17 C 0.4962(4) 0.7171(6) 0.0859(2) 0.023(2) Uani 1 1 d .
H17 H 0.4787 0.7571 0.1018 0.028 Uiso 1 1 calc R
C18 C 0.2144(4) 0.6698(6) 0.0736(2) 0.0170(19) Uani 1 1 d .
C19 C 0.2011(4) 0.7766(6) 0.0587(2) 0.022(2) Uani 1 1 d .
C20 C 0.9026(4) 1.5637(6) 0.1376(2) 0.020(2) Uani 1 1 d .
C21 C 0.2867(4) 0.7128(6) 0.0098(2) 0.0181(19) Uani 1 1 d .
C22 C 0.3926(4) 0.7263(6) 0.0369(2) 0.0184(19) Uani 1 1 d .
C23 C 0.4598(4) 0.6940(6) 0.0506(2) 0.019(2) Uani 1 1 d .
C24 C 0.3829(4) 0.3539(6) 0.0377(3) 0.026(2) Uani 1 1 d .
H24 H 0.4098 0.3080 0.0550 0.031 Uiso 1 1 calc R
C25 C 0.2979(4) 0.5809(7) 0.1703(2) 0.027(2) Uani 1 1 d .
H25 H 0.3300 0.6334 0.1747 0.033 Uiso 1 1 calc R
C26 C 0.2626(4) 0.8331(6) 0.1592(2) 0.022(2) Uani 1 1 d .
C27 C 0.2451(4) 0.7894(6) 0.1206(2) 0.0198(19) Uani 1 1 d .
C28 C 1.0958(4) 1.2541(7) 0.2048(2) 0.028(2) Uani 1 1 d .
H28 H 1.0933 1.3041 0.2231 0.034 Uiso 1 1 calc R
C29 C 0.2337(4) 0.4746(6) 0.0614(2) 0.022(2) Uani 1 1 d .
H29 H 0.2692 0.4748 0.0821 0.026 Uiso 1 1 calc R
C30 C 0.3043(4) 0.4898(6) -0.0129(2) 0.023(2) Uani 1 1 d .
H30 H 0.2776 0.5360 -0.0303 0.027 Uiso 1 1 calc R
C31 C 0.8784(5) 0.9069(7) 0.2373(3) 0.033(2) Uani 1 1 d .
H31 H 0.8845 0.8375 0.2284 0.040 Uiso 1 1 calc R
C32 C 0.4876(4) 1.0624(7) 0.0514(3) 0.028(2) Uani 1 1 d .
H32 H 0.5201 1.0888 0.0712 0.034 Uiso 1 1 calc R
C33 C 0.8547(4) 0.9894(7) 0.2128(2) 0.029(2) Uani 1 1 d .
H33 H 0.8450 0.9757 0.1874 0.034 Uiso 1 1 calc R
C34 C 0.9581(4) 1.2996(7) 0.0806(2) 0.024(2) Uani 1 1 d .
H34 H 0.9313 1.2443 0.0844 0.029 Uiso 1 1 calc R
C35 C 1.0163(4) 1.4610(7) 0.1000(2) 0.025(2) Uani 1 1 d .
H35 H 1.0302 1.5175 0.1171 0.030 Uiso 1 1 calc R
C36 C 0.3420(4) 0.6523(6) 0.0237(2) 0.019(2) Uani 1 1 d .
C37 C 0.9614(4) 1.3803(6) 0.1419(2) 0.022(2) Uani 1 1 d .
C38 C 0.9831(4) 1.3636(9) 0.2692(2) 0.036(2) Uani 1 1 d .
H38 H 0.9731 1.4378 0.2651 0.044 Uiso 1 1 calc R
C39 C 0.1474(4) 0.5664(7) 0.0202(2) 0.023(2) Uani 1 1 d .
H39 H 0.1237 0.6300 0.0125 0.028 Uiso 1 1 calc R
C40 C 0.9766(4) 1.2995(7) 0.0491(2) 0.028(2) Uani 1 1 d .
H40 H 0.9632 1.2436 0.0317 0.033 Uiso 1 1 calc R
C41 C 0.2167(4) 0.3804(7) 0.0414(2) 0.028(2) Uani 1 1 d .
H41 H 0.2410 0.3170 0.0481 0.034 Uiso 1 1 calc R
C42 C 0.2572(4) 0.9132(6) -0.0005(2) 0.022(2) Uani 1 1 d .
C43 C 0.8599(4) 1.7698(7) 0.1092(3) 0.031(2) Uani 1 1 d .
H43 H 0.8449 1.8385 0.0996 0.037 Uiso 1 1 calc R
C44 C 1.0342(4) 1.4598(7) 0.0680(2) 0.029(2) Uani 1 1 d .
H44 H 1.0605 1.5151 0.0637 0.034 Uiso 1 1 calc R
C45 C 0.6434(4) 1.3565(6) 0.1376(2) 0.028(2) Uani 1 1 d .
H45 H 0.6523 1.3825 0.1619 0.034 Uiso 1 1 calc R
C46 C 0.4556(4) 0.9694(6) 0.0551(2) 0.023(2) Uani 1 1 d .
H46 H 0.4677 0.9313 0.0775 0.027 Uiso 1 1 calc R
C47 C 0.7559(4) 1.5347(7) 0.1512(3) 0.028(2) Uani 1 1 d .
H47 H 0.7469 1.5013 0.1280 0.034 Uiso 1 1 calc R
C48 C 0.8451(4) 1.0908(6) 0.2248(2) 0.023(2) Uani 1 1 d .
C49 C 0.5480(4) 0.6052(7) 0.0393(3) 0.028(2) Uani 1 1 d .
H49 H 0.5662 0.5689 0.0230 0.033 Uiso 1 1 calc R
C50 C 0.2008(4) 0.9660(6) 0.0856(2) 0.023(2) Uani 1 1 d .
C51 C 0.1308(4) 0.4714(7) 0.0004(2) 0.027(2) Uani 1 1 d .
H51 H 0.0964 0.4700 -0.0208 0.033 Uiso 1 1 calc R
C52 C 0.9074(4) 1.6548(7) 0.1599(2) 0.029(2) Uani 1 1 d .
H52 H 0.9254 1.6473 0.1854 0.035 Uiso 1 1 calc R
C53 C 0.4244(4) 1.0783(7) -0.0102(3) 0.027(2) Uani 1 1 d .
H53 H 0.4133 1.1154 -0.0329 0.032 Uiso 1 1 calc R
C54 C 0.3023(5) 0.4978(7) 0.1948(3) 0.037(3) Uani 1 1 d .
H54 H 0.3366 0.4946 0.2161 0.045 Uiso 1 1 calc R
C55 C 0.8264(4) 1.2908(7) 0.2093(2) 0.023(2) Uani 1 1 d .
C56 C 1.0145(4) 1.3805(7) 0.0428(2) 0.028(2) Uani 1 1 d .
H56 H 1.0268 1.3810 0.0210 0.034 Uiso 1 1 calc R
C57 C 0.3429(4) 0.3112(7) 0.0061(3) 0.034(3) Uani 1 1 d .
H57 H 0.3422 0.2357 0.0018 0.041 Uiso 1 1 calc R
C58 C 0.2402(4) 0.6767(6) 0.1121(2) 0.021(2) Uani 1 1 d .
C59 C 0.5569(4) 0.6829(7) 0.0981(3) 0.029(2) Uani 1 1 d .
H59 H 0.5808 0.6981 0.1224 0.034 Uiso 1 1 calc R
C60 C 0.4870(4) 0.6368(6) 0.0278(2) 0.021(2) Uani 1 1 d .
H60 H 0.4628 0.6194 0.0038 0.026 Uiso 1 1 calc R
C61 C 0.7622(4) 1.6948(7) 0.1870(3) 0.040(3) Uani 1 1 d .
H61 H 0.7582 1.7708 0.1881 0.048 Uiso 1 1 calc R
C62 C 1.0496(5) 1.1628(7) 0.1487(3) 0.032(2) Uani 1 1 d .
H62 H 1.0152 1.1485 0.1281 0.039 Uiso 1 1 calc R
C63 C 0.7495(4) 1.2801(7) 0.1546(2) 0.021(2) Uani 1 1 d .
C64 C 0.2472(4) 0.5897(6) 0.1394(2) 0.023(2) Uani 1 1 d .
C65 C 0.8552(4) 1.6805(7) 0.0862(3) 0.028(2) Uani 1 1 d .
H65 H 0.8372 1.6893 0.0607 0.034 Uiso 1 1 calc R
C66 C 0.9890(4) 1.3086(6) 0.1723(2) 0.020(2) Uani 1 1 d .
C67 C 0.5854(4) 1.3733(7) 0.1137(3) 0.028(2) Uani 1 1 d .
H67 H 0.5548 1.4120 0.1214 0.034 Uiso 1 1 calc R
C68 C 0.7499(4) 1.0364(6) 0.1142(2) 0.026(2) Uani 1 1 d .
H68 H 0.7786 1.0713 0.1038 0.031 Uiso 1 1 calc R
C69 C 0.3932(4) 0.9864(6) -0.0060(2) 0.022(2) Uani 1 1 d .
H69 H 0.3614 0.9597 -0.0262 0.026 Uiso 1 1 calc R
C70 C 0.1651(4) 0.3792(7) 0.0121(3) 0.034(2) Uani 1 1 d .
H70 H 0.1525 0.3135 -0.0006 0.041 Uiso 1 1 calc R
C71 C 0.7411(4) 1.0742(6) 0.1468(2) 0.023(2) Uani 1 1 d .
C72 C 0.7720(4) 1.1745(7) 0.1651(2) 0.021(2) Uani 1 1 d .
C73 C 0.2135(5) 1.1525(8) 0.1042(3) 0.041(3) Uani 1 1 d .
H73 H 0.2374 1.2071 0.1194 0.050 Uiso 1 1 calc R
C74 C 0.1996(4) 0.5109(6) 0.1336(2) 0.024(2) Uani 1 1 d .
H74 H 0.1640 0.5155 0.1131 0.028 Uiso 1 1 calc R
C75 C 0.2362(4) 1.0459(6) 0.1071(3) 0.029(2) Uani 1 1 d .
H75 H 0.2755 1.0290 0.1236 0.035 Uiso 1 1 calc R
C76 C 0.6680(5) 0.9307(8) 0.1441(3) 0.044(3) Uani 1 1 d .
H76 H 0.6404 0.8932 0.1546 0.053 Uiso 1 1 calc R
C77 C 0.6150(4) 1.2825(7) 0.0671(3) 0.029(2) Uani 1 1 d .
H77 H 0.6051 1.2585 0.0425 0.034 Uiso 1 1 calc R
C78 C 0.7817(4) 1.6351(7) 0.2184(3) 0.040(3) Uani 1 1 d .
H78 H 0.7899 1.6698 0.2414 0.048 Uiso 1 1 calc R
C79 C 0.8932(5) 0.9246(7) 0.2743(3) 0.038(3) Uani 1 1 d .
H79 H 0.9098 0.8681 0.2910 0.046 Uiso 1 1 calc R
C80 C 0.2566(5) 0.4188(7) 0.1884(3) 0.038(3) Uani 1 1 d .
H80 H 0.2604 0.3595 0.2045 0.046 Uiso 1 1 calc R
C81 C 0.7839(4) 1.3531(6) 0.1812(2) 0.021(2) Uani 1 1 d .
C82 C 0.1582(6) 1.1780(8) 0.0802(3) 0.043(3) Uani 1 1 d .
H82 H 0.1438 1.2503 0.0783 0.052 Uiso 1 1 calc R
C83 C 0.3030(4) 0.8258(6) 0.0132(2) 0.021(2) Uani 1 1 d .
C84 C 0.3232(4) 0.8584(8) 0.1792(3) 0.035(2) Uani 1 1 d .
H84 H 0.3564 0.8450 0.1689 0.042 Uiso 1 1 calc R
C85 C 0.9984(5) 1.3234(10) 0.3037(3) 0.050(3) Uani 1 1 d .
H85 H 0.9994 1.3694 0.3237 0.060 Uiso 1 1 calc R
C86 C 0.4715(4) 1.1166(7) 0.0183(3) 0.029(2) Uani 1 1 d .
H86 H 0.4932 1.1803 0.0154 0.035 Uiso 1 1 calc R
C87 C 0.7487(4) 1.6425(7) 0.1536(3) 0.032(2) Uani 1 1 d .
H87 H 0.7340 1.6834 0.1318 0.039 Uiso 1 1 calc R
C88 C 0.8183(4) 1.1803(7) 0.1999(2) 0.022(2) Uani 1 1 d .
C89 C 0.7162(4) 0.9463(7) 0.0967(3) 0.031(2) Uani 1 1 d .
H89 H 0.7217 0.9211 0.0744 0.038 Uiso 1 1 calc R
C91 C 0.3038(4) 0.3796(7) -0.0193(3) 0.029(2) Uani 1 1 d .
H91 H 0.2767 0.3507 -0.0411 0.035 Uiso 1 1 calc R
C92 C 0.6760(5) 0.8958(7) 0.1116(3) 0.042(3) Uani 1 1 d .
H92 H 0.6530 0.8356 0.0996 0.050 Uiso 1 1 calc R
C93 C 1.1053(4) 1.1092(7) 0.1526(3) 0.032(2) Uani 1 1 d .
H93 H 1.1088 1.0585 0.1346 0.039 Uiso 1 1 calc R
C94 C 0.9819(4) 1.2962(7) 0.2393(2) 0.029(2) Uani 1 1 d .
C95 C 0.3701(4) 0.8323(6) 0.0289(2) 0.0182(19) Uani 1 1 d .
C96 C 0.0077(5) 0.7767(8) 0.0871(3) 0.044(3) Uani 1 1 d .
H96 H -0.0196 0.7272 0.0963 0.053 Uiso 1 1 calc R
C97 C 0.7893(4) 1.5248(7) 0.2168(3) 0.035(2) Uani 1 1 d .
H97 H 0.8033 1.4844 0.2386 0.042 Uiso 1 1 calc R
C98 C 0.2890(5) 0.9192(7) 0.2296(3) 0.036(2) Uani 1 1 d .
H98 H 0.2975 0.9493 0.2533 0.043 Uiso 1 1 calc R
C99 C 1.1555(4) 1.1288(7) 0.1820(3) 0.034(2) Uani 1 1 d .
H99 H 1.1939 1.0929 0.1843 0.041 Uiso 1 1 calc R
C100 C 0.6735(4) 1.2635(6) 0.0901(2) 0.024(2) Uani 1 1 d .
H100 H 0.7031 1.2248 0.0816 0.029 Uiso 1 1 calc R
C101 C 0.2055(5) 0.4279(7) 0.1580(3) 0.035(2) Uani 1 1 d .
H101 H 0.1736 0.3751 0.1540 0.042 Uiso 1 1 calc R
C102 C 0.9650(4) 1.3412(7) 0.2014(2) 0.021(2) Uani 1 1 d .
C103 C 0.2163(4) 0.8518(7) 0.1752(2) 0.034(2) Uani 1 1 d .
H103 H 0.1744 0.8374 0.1618 0.041 Uiso 1 1 calc R
C104 C 1.1502(4) 1.2003(7) 0.2082(3) 0.034(2) Uani 1 1 d .
H104 H 1.1846 1.2124 0.2289 0.040 Uiso 1 1 calc R
C105 C 0.8834(5) 1.0266(8) 0.2870(3) 0.041(3) Uani 1 1 d .
H105 H 0.8932 1.0403 0.3125 0.049 Uiso 1 1 calc R
C106 C 0.2290(5) 0.8910(7) 0.2100(3) 0.038(3) Uani 1 1 d .
H106 H 0.1960 0.8989 0.2210 0.046 Uiso 1 1 calc R
C107 C 0.1686(4) 1.0749(7) -0.0260(2) 0.030(2) Uani 1 1 d .
H107 H 0.1384 1.1297 -0.0346 0.036 Uiso 1 1 calc R
C108 C 0.3360(5) 0.9018(8) 0.2133(3) 0.044(3) Uani 1 1 d .
H108 H 0.3776 0.9202 0.2260 0.053 Uiso 1 1 calc R
C109 C 0.1432(4) 0.9937(7) 0.0611(3) 0.030(2) Uani 1 1 d .
H109 H 0.1185 0.9395 0.0463 0.036 Uiso 1 1 calc R
C110 C 0.6897(4) 1.3011(6) 0.1264(3) 0.027(2) Uani 1 1 d .
C111 C 0.5718(4) 1.3345(6) 0.0788(3) 0.029(2) Uani 1 1 d .
H111 H 0.5312 1.3445 0.0628 0.034 Uiso 1 1 calc R
C112 C 0.5835(5) 0.6263(7) 0.0751(3) 0.035(2) Uani 1 1 d .
H112 H 0.6254 0.6020 0.0835 0.043 Uiso 1 1 calc R
C113 C 0.9969(4) 1.1849(8) 0.2459(3) 0.038(3) Uani 1 1 d .
H113 H 0.9956 1.1370 0.2263 0.045 Uiso 1 1 calc R
C114 C 0.7001(4) 1.0209(7) 0.1618(3) 0.033(2) Uani 1 1 d .
H114 H 0.6938 1.0454 0.1840 0.040 Uiso 1 1 calc R
C115 C 0.1223(5) 1.0983(8) 0.0583(3) 0.041(3) Uani 1 1 d .
H115 H 0.0834 1.1163 0.0416 0.049 Uiso 1 1 calc R
C119 C 0.7763(4) 1.4721(7) 0.1828(3) 0.029(2) Uani 1 1 d .
C123 C 1.0132(5) 1.1489(9) 0.2814(3) 0.048(3) Uani 1 1 d .
H123 H 1.0253 1.0758 0.2863 0.058 Uiso 1 1 calc R
C124 C 1.0126(4) 1.2144(7) 0.3095(3) 0.057(3) Uani 1 1 d .
H124 H 1.0219 1.1858 0.3335 0.069 Uiso 1 1 calc R
C90 C 0.0930(4) 0.7619(7) 0.2304(3) 0.073(4) Uani 1 1 d R
H90A H 0.0679 0.7432 0.2470 0.087 Uiso 1 1 calc R
H90B H 0.1286 0.8062 0.2443 0.087 Uiso 1 1 calc R
C117 C 0.4188(6) 1.0768(9) 0.2979(4) 0.071(4) Uani 1 1 d .
H11A H 0.4429 1.0468 0.2825 0.106 Uiso 1 1 calc R
H11B H 0.3904 1.0217 0.3023 0.106 Uiso 1 1 calc R
H11C H 0.4472 1.0997 0.3213 0.106 Uiso 1 1 calc R
C120 C 0.0603(7) 0.8181(14) 0.2049(6) 0.147(9) Uani 1 1 d .
H12A H 0.0230 0.7756 0.1922 0.176 Uiso 1 1 calc R
H12B H 0.0842 0.8315 0.1872 0.176 Uiso 1 1 calc R
C121 C 0.3837(9) 1.1673(13) 0.2801(5) 0.139(8) Uani 1 1 d .
H12C H 0.3543 1.1383 0.2577 0.167 Uiso 1 1 calc R
H12D H 0.3580 1.1900 0.2960 0.167 Uiso 1 1 calc R
C125 C 0.0390(6) 0.9236(9) 0.2153(4) 0.071(4) Uani 1 1 d .
H12E H 0.0247 0.9146 0.2371 0.106 Uiso 1 1 calc R
H12F H 0.0047 0.9507 0.1952 0.106 Uiso 1 1 calc R
H12G H 0.0736 0.9750 0.2205 0.106 Uiso 1 1 calc R
C116 C 1.0164(6) 0.7304(11) 0.3325(4) 0.082(4) Uani 1 1 d .
H11D H 1.0323 0.6708 0.3494 0.122 Uiso 1 1 calc R
H11E H 1.0107 0.7058 0.3074 0.122 Uiso 1 1 calc R
H11F H 0.9764 0.7547 0.3353 0.122 Uiso 1 1 calc R
C118 C 1.0736(9) 0.8452(9) 0.3428(6) 0.159(10) Uani 1 1 d .
H11G H 1.0654 0.8909 0.3618 0.238 Uiso 1 1 calc R
H11H H 1.0692 0.8880 0.3206 0.238 Uiso 1 1 calc R
H11I H 1.1160 0.8166 0.3512 0.238 Uiso 1 1 calc R

loop_
_atom_site_aniso_label
_atom_site_aniso_U_11
_atom_site_aniso_U_22
_atom_site_aniso_U_33
_atom_site_aniso_U_23
_atom_site_aniso_U_13
_atom_site_aniso_U_12
Zr1 0.0209(5) 0.0197(5) 0.0179(5) -0.0016(3) 0.0070(4) -0.0009(4)
Zr2 0.0222(5) 0.0213(5) 0.0179(5) 0.0001(4) 0.0057(4) -0.0009(4)
Cl3 0.0227(13) 0.0302(12) 0.0222(12) 0.0024(9) 0.0044(10) 0.0006(10)
Cl4 0.0271(13) 0.0292(12) 0.0216(12) 0.0000(9) 0.0036(10) -0.0027(10)
Cl5 0.0315(14) 0.0238(12) 0.0325(14) -0.0012(10) 0.0131(11) 0.0019(10)
Cl6 0.0349(14) 0.0303(12) 0.0267(13) -0.0073(10) 0.0144(11) -0.0105(11)
Cl7 0.0373(16) 0.0536(17) 0.061(2) -0.0052(14) 0.0072(14) -0.0008(13)
Cl8 0.060(2) 0.0436(16) 0.076(2) -0.0154(15) 0.0210(17) -0.0010(14)
Cl9 0.060(2) 0.100(2) 0.0470(19) -0.0203(17) -0.0015(16) 0.0168(18)
C1 0.020(5) 0.024(5) 0.019(5) -0.002(4) -0.003(4) -0.009(4)
C2 0.026(5) 0.015(4) 0.034(6) -0.003(4) 0.013(4) -0.008(4)
C3 0.013(5) 0.022(5) 0.027(5) 0.004(4) 0.010(4) 0.002(4)
C4 0.031(6) 0.020(5) 0.024(5) 0.001(4) 0.012(4) -0.001(4)
C5 0.013(5) 0.015(4) 0.031(5) 0.001(4) 0.011(4) -0.003(4)
C6 0.049(7) 0.024(5) 0.032(6) -0.007(4) 0.015(5) -0.004(5)
C7 0.054(7) 0.028(5) 0.022(5) 0.001(4) 0.015(5) -0.002(5)
C8 0.021(5) 0.023(5) 0.020(5) 0.003(4) 0.005(4) -0.003(4)
C9 0.028(6) 0.022(5) 0.029(6) 0.006(4) 0.002(4) 0.005(4)
C10 0.023(5) 0.020(5) 0.025(5) -0.004(4) 0.011(4) 0.000(4)
C11 0.022(5) 0.022(5) 0.016(5) 0.001(4) 0.007(4) -0.006(4)
C12 0.015(5) 0.033(5) 0.019(5) 0.005(4) 0.004(4) 0.002(4)
C13 0.024(5) 0.018(4) 0.025(5) -0.006(4) 0.022(4) 0.000(4)
C14 0.024(5) 0.023(5) 0.030(6) -0.004(4) 0.009(4) -0.004(4)
C15 0.023(5) 0.026(5) 0.020(5) 0.002(4) 0.008(4) 0.002(4)
C16 0.029(6) 0.014(4) 0.035(6) 0.004(4) 0.008(5) 0.003(4)
C17 0.027(6) 0.018(5) 0.027(5) 0.004(4) 0.010(4) -0.004(4)
C18 0.015(5) 0.017(4) 0.023(5) 0.003(4) 0.011(4) -0.002(4)
C19 0.022(5) 0.024(5) 0.025(5) 0.000(4) 0.013(4) 0.005(4)
C20 0.019(5) 0.023(5) 0.016(5) 0.004(4) 0.004(4) 0.001(4)
C21 0.024(5) 0.017(4) 0.018(5) 0.002(3) 0.014(4) 0.006(4)
C22 0.019(5) 0.023(5) 0.017(5) 0.006(4) 0.010(4) 0.001(4)
C23 0.027(5) 0.014(4) 0.021(5) 0.002(4) 0.014(4) -0.005(4)
C24 0.021(5) 0.021(5) 0.036(6) 0.006(4) 0.009(4) -0.002(4)
C25 0.032(6) 0.028(5) 0.026(5) 0.001(4) 0.014(5) -0.006(4)
C26 0.022(5) 0.017(4) 0.029(5) 0.003(4) 0.008(4) 0.003(4)
C27 0.018(5) 0.029(5) 0.014(5) 0.002(4) 0.007(4) -0.001(4)
C28 0.029(6) 0.025(5) 0.029(5) -0.001(4) 0.008(4) -0.006(5)
C29 0.018(5) 0.028(5) 0.021(5) 0.001(4) 0.008(4) 0.003(4)
C30 0.024(5) 0.018(5) 0.028(5) 0.003(4) 0.010(4) 0.003(4)
C31 0.047(7) 0.028(5) 0.029(6) 0.006(4) 0.019(5) 0.007(5)
C32 0.024(5) 0.025(5) 0.038(6) -0.014(4) 0.013(5) -0.007(4)
C33 0.032(6) 0.039(6) 0.018(5) 0.006(4) 0.012(4) 0.000(5)
C34 0.017(5) 0.033(5) 0.023(5) -0.001(4) 0.006(4) -0.004(4)
C35 0.026(5) 0.028(5) 0.021(5) 0.001(4) 0.009(4) -0.009(4)
C36 0.019(5) 0.014(4) 0.027(5) 0.003(4) 0.010(4) 0.000(4)
C37 0.025(5) 0.019(4) 0.025(5) -0.001(4) 0.013(4) -0.005(4)
C38 0.021(6) 0.067(7) 0.017(5) -0.002(5) 0.000(4) 0.008(5)
C39 0.023(5) 0.023(5) 0.023(5) -0.001(4) 0.008(4) 0.000(4)
C40 0.030(6) 0.029(5) 0.021(5) -0.007(4) 0.003(4) 0.003(5)
C41 0.036(6) 0.020(5) 0.029(6) -0.008(4) 0.011(5) -0.003(4)
C42 0.028(6) 0.020(5) 0.019(5) 0.005(4) 0.008(4) 0.000(4)
C43 0.025(6) 0.026(5) 0.042(6) 0.002(5) 0.013(5) -0.001(4)
C44 0.020(5) 0.036(5) 0.033(6) 0.007(5) 0.012(4) 0.004(4)
C45 0.034(6) 0.026(5) 0.022(5) -0.002(4) 0.005(5) 0.009(4)
C46 0.024(5) 0.025(5) 0.021(5) -0.003(4) 0.011(4) -0.001(4)
C47 0.020(5) 0.024(5) 0.038(6) -0.003(4) 0.003(4) -0.002(4)
C48 0.017(5) 0.029(5) 0.024(5) -0.005(4) 0.009(4) -0.003(4)
C49 0.020(6) 0.030(5) 0.038(6) 0.001(4) 0.017(5) 0.000(4)
C50 0.033(6) 0.024(5) 0.017(5) 0.004(4) 0.015(4) 0.001(4)
C51 0.023(5) 0.035(5) 0.024(5) 0.003(4) 0.007(4) 0.004(5)
C52 0.042(6) 0.029(5) 0.017(5) -0.008(4) 0.009(4) -0.005(5)
C53 0.021(5) 0.027(5) 0.031(6) 0.005(4) 0.006(4) 0.009(4)
C54 0.045(7) 0.041(6) 0.020(6) 0.004(5) 0.001(5) 0.002(5)
C55 0.026(5) 0.028(5) 0.020(5) 0.006(4) 0.016(4) 0.009(4)
C56 0.023(5) 0.039(6) 0.025(5) 0.000(4) 0.010(4) 0.007(5)
C57 0.030(6) 0.023(5) 0.060(7) -0.004(5) 0.031(6) -0.007(5)
C58 0.025(5) 0.019(4) 0.022(5) 0.005(4) 0.009(4) 0.002(4)
C59 0.027(6) 0.025(5) 0.028(6) 0.000(4) -0.001(4) -0.006(4)
C60 0.022(5) 0.025(5) 0.023(5) 0.002(4) 0.016(4) -0.001(4)
C61 0.032(6) 0.019(5) 0.065(8) -0.002(5) 0.009(6) 0.007(5)
C62 0.042(7) 0.023(5) 0.032(6) 0.005(4) 0.011(5) -0.004(5)
C63 0.014(5) 0.029(5) 0.023(5) 0.000(4) 0.009(4) 0.001(4)
C64 0.026(5) 0.023(5) 0.020(5) 0.005(4) 0.006(4) 0.008(4)
C65 0.016(5) 0.034(5) 0.039(6) 0.012(5) 0.013(4) -0.003(4)
C66 0.021(5) 0.022(4) 0.019(5) 0.002(4) 0.010(4) -0.004(4)
C67 0.027(6) 0.026(5) 0.033(6) -0.005(4) 0.010(5) 0.000(4)
C68 0.017(5) 0.025(5) 0.037(6) 0.000(4) 0.010(4) -0.004(4)
C69 0.024(5) 0.023(5) 0.021(5) 0.000(4) 0.011(4) 0.001(4)
C70 0.038(6) 0.031(5) 0.037(6) -0.022(5) 0.017(5) -0.016(5)
C71 0.026(5) 0.017(4) 0.028(5) 0.007(4) 0.010(4) 0.004(4)
C72 0.008(5) 0.029(5) 0.025(5) 0.006(4) 0.005(4) 0.000(4)
C73 0.051(8) 0.042(6) 0.042(7) -0.006(5) 0.032(6) -0.011(6)
C74 0.026(5) 0.023(5) 0.027(5) 0.004(4) 0.014(4) -0.002(4)
C75 0.037(6) 0.020(5) 0.034(6) -0.003(4) 0.016(5) 0.000(4)
C76 0.042(7) 0.051(7) 0.043(7) 0.006(5) 0.018(6) -0.029(6)
C77 0.027(6) 0.031(5) 0.025(5) 0.002(4) 0.002(4) 0.003(5)
C78 0.038(7) 0.032(6) 0.050(7) -0.020(5) 0.014(5) 0.002(5)
C79 0.054(7) 0.032(6) 0.031(6) 0.012(5) 0.018(5) 0.002(5)
C80 0.061(8) 0.036(6) 0.025(6) 0.011(5) 0.024(5) 0.014(6)
C81 0.021(5) 0.021(5) 0.024(5) -0.001(4) 0.012(4) 0.000(4)
C82 0.070(9) 0.025(6) 0.050(7) 0.009(5) 0.041(7) 0.015(6)
C83 0.029(6) 0.019(5) 0.013(5) 0.000(4) 0.004(4) 0.002(4)
C84 0.025(6) 0.055(6) 0.026(6) 0.001(5) 0.010(5) -0.003(5)
C85 0.034(7) 0.095(9) 0.019(6) 0.005(6) 0.005(5) 0.015(6)
C86 0.038(6) 0.023(5) 0.035(6) 0.006(4) 0.025(5) 0.001(5)
C87 0.025(6) 0.027(5) 0.046(7) 0.000(5) 0.011(5) -0.002(4)
C88 0.018(5) 0.027(5) 0.024(5) 0.002(4) 0.008(4) 0.002(4)
C89 0.026(6) 0.016(5) 0.046(7) -0.002(4) 0.002(5) 0.006(4)
C91 0.016(5) 0.031(5) 0.042(6) -0.011(5) 0.010(5) -0.010(4)
C92 0.057(8) 0.016(5) 0.047(7) 0.003(5) 0.006(6) -0.002(5)
C93 0.035(6) 0.030(5) 0.035(6) 0.008(4) 0.015(5) 0.012(5)
C94 0.014(5) 0.048(6) 0.028(6) 0.013(5) 0.009(4) 0.005(4)
C95 0.016(5) 0.021(5) 0.017(5) -0.002(4) 0.004(4) 0.000(4)
C96 0.046(7) 0.039(6) 0.043(7) -0.003(5) 0.007(5) -0.002(5)
C97 0.023(6) 0.038(6) 0.045(7) 0.001(5) 0.010(5) 0.003(5)
C98 0.053(7) 0.032(5) 0.019(5) -0.007(4) 0.007(5) 0.006(5)
C99 0.023(6) 0.033(5) 0.047(7) 0.003(5) 0.009(5) 0.005(5)
C100 0.026(5) 0.027(5) 0.022(5) 0.001(4) 0.010(4) 0.005(4)
C101 0.045(7) 0.026(5) 0.037(6) 0.003(5) 0.018(5) -0.002(5)
C102 0.018(5) 0.033(5) 0.009(5) 0.005(4) -0.002(4) 0.000(4)
C103 0.019(5) 0.052(6) 0.023(6) -0.014(5) -0.007(4) 0.002(5)
C104 0.020(6) 0.027(5) 0.051(7) 0.011(5) 0.006(5) 0.005(5)
C105 0.050(7) 0.047(7) 0.024(6) 0.005(5) 0.008(5) -0.013(5)
C106 0.050(7) 0.040(6) 0.030(6) -0.003(5) 0.020(5) 0.012(5)
C107 0.035(6) 0.029(5) 0.025(5) 0.005(4) 0.006(5) 0.010(5)
C108 0.050(7) 0.063(7) 0.015(5) -0.003(5) 0.002(5) -0.022(6)
C109 0.029(6) 0.030(5) 0.036(6) 0.006(4) 0.018(5) 0.007(5)
C110 0.034(6) 0.015(4) 0.039(6) 0.001(4) 0.020(5) -0.008(4)
C111 0.022(5) 0.024(5) 0.034(6) 0.008(4) -0.002(5) -0.002(4)
C112 0.038(6) 0.021(5) 0.050(7) 0.006(5) 0.016(5) -0.001(5)
C113 0.027(6) 0.042(6) 0.046(7) 0.018(5) 0.013(5) 0.005(5)
C114 0.034(6) 0.033(5) 0.034(6) 0.008(4) 0.014(5) -0.010(5)
C115 0.046(7) 0.037(6) 0.047(7) 0.014(5) 0.024(6) 0.020(5)
C119 0.027(6) 0.026(5) 0.034(6) -0.007(4) 0.010(5) -0.002(4)
C123 0.032(7) 0.067(8) 0.049(8) 0.035(6) 0.019(6) 0.017(6)
C124 0.029(7) 0.106(10) 0.044(8) 0.037(7) 0.022(6) 0.020(7)
C90 0.076(10) 0.043(7) 0.102(12) 0.048(7) 0.031(9) 0.037(7)
C117 0.074(10) 0.044(7) 0.080(10) -0.009(7) 0.000(8) 0.002(7)
C120 0.043(10) 0.095(13) 0.28(3) 0.017(16) 0.004(13) -0.017(9)
C121 0.154(18) 0.075(12) 0.153(19) -0.017(12) -0.016(14) -0.028(12)
C125 0.064(9) 0.052(8) 0.096(11) 0.001(7) 0.022(8) 0.020(7)
C116 0.063(9) 0.115(11) 0.063(9) -0.022(8) 0.012(7) 0.021(8)
C118 0.24(2) 0.030(7) 0.30(3) -0.028(10) 0.24(2) -0.020(10)

loop_
_atom_type_symbol
_atom_type_description
_atom_type_scat_dispersion_real
_atom_type_scat_dispersion_imag
_atom_type_scat_source
C C 0.0033 0.0016 'International Tables Vol C Tables 4.2.6.8 and 6.1.1.4'
H H 0.0000 0.0000 'International Tables Vol C Tables 4.2.6.8 and 6.1.1.4'
Cl Cl 0.1484 0.1585 'International Tables Vol C Tables 4.2.6.8 and 6.1.1.4'
Zr Zr -2.9673 0.5597 'International Tables Vol C Tables 4.2.6.8 and 6.1.1.4'

loop_
_geom_angle_atom_site_label_1
_geom_angle_atom_site_label_2
_geom_angle_atom_site_label_3
_geom_angle
_geom_angle_site_symmetry_1
_geom_angle_site_symmetry_3
Cl3 Zr1 Cl6 99.76(8) . .
Cl3 Zr1 C19 127.3(2) . .
Cl6 Zr1 C19 113.59(19) . .
Cl3 Zr1 C18 94.24(19) . .
Cl6 Zr1 C18 134.96(19) . .
C19 Zr1 C18 33.7(3) . .
Cl3 Zr1 C83 134.7(2) . .
Cl6 Zr1 C83 95.29(19) . .
C19 Zr1 C83 83.0(3) . .
C18 Zr1 C83 104.6(3) . .
Cl3 Zr1 C21 112.43(18) . .
Cl6 Zr1 C21 127.96(18) . .
C19 Zr1 C21 78.0(3) . .
C18 Zr1 C21 83.5(3) . .
C83 Zr1 C21 33.6(2) . .
Cl3 Zr1 C10 125.1(2) . .
Cl6 Zr1 C10 83.93(19) . .
C19 Zr1 C10 32.5(3) . .
C18 Zr1 C10 53.7(2) . .
C83 Zr1 C10 98.7(3) . .
C21 Zr1 C10 106.8(3) . .
Cl3 Zr1 C36 83.15(18) . .
Cl6 Zr1 C36 125.46(18) . .
C19 Zr1 C36 106.2(3) . .
C18 Zr1 C36 98.5(3) . .
C83 Zr1 C36 53.9(2) . .
C21 Zr1 C36 32.1(3) . .
C10 Zr1 C36 137.7(3) . .
Cl3 Zr1 C22 82.81(18) . .
Cl6 Zr1 C22 93.98(19) . .
C19 Zr1 C22 130.9(3) . .
C18 Zr1 C22 130.3(3) . .
C83 Zr1 C22 53.5(3) . .
C21 Zr1 C22 53.4(3) . .
C10 Zr1 C22 152.0(3) . .
C36 Zr1 C22 31.8(2) . .
Cl3 Zr1 C95 111.21(18) . .
Cl6 Zr1 C95 76.96(18) . .
C19 Zr1 C95 115.2(3) . .
C18 Zr1 C95 135.9(3) . .
C83 Zr1 C95 32.8(3) . .
C21 Zr1 C95 54.0(2) . .
C10 Zr1 C95 122.7(3) . .
C36 Zr1 C95 52.5(2) . .
C22 Zr1 C95 31.2(2) . .
Cl3 Zr1 C27 94.27(18) . .
Cl6 Zr1 C27 83.62(18) . .
C19 Zr1 C27 53.2(3) . .
C18 Zr1 C27 52.6(3) . .
C83 Zr1 C27 129.9(3) . .
C21 Zr1 C27 130.6(3) . .
C10 Zr1 C27 31.2(2) . .
C36 Zr1 C27 150.9(2) . .
C22 Zr1 C27 175.9(3) . .
C95 Zr1 C27 150.1(2) . .
Cl3 Zr1 C58 76.45(18) . .
Cl6 Zr1 C58 111.84(19) . .
C19 Zr1 C58 54.1(3) . .
C18 Zr1 C58 31.9(2) . .
C83 Zr1 C58 135.3(3) . .
C21 Zr1 C58 114.7(3) . .
C10 Zr1 C58 52.6(2) . .
C36 Zr1 C58 121.5(2) . .
C22 Zr1 C58 149.1(2) . .
C95 Zr1 C58 167.8(3) . .
C27 Zr1 C58 31.4(2) . .
Cl4 Zr2 Cl5 98.79(8) . .
Cl4 Zr2 C55 128.2(2) . .
Cl5 Zr2 C55 114.0(2) . .
Cl4 Zr2 C1 111.4(2) . .
Cl5 Zr2 C1 129.6(2) . .
C55 Zr2 C1 77.5(3) . .
Cl4 Zr2 C102 133.68(19) . .
Cl5 Zr2 C102 97.5(2) . .
C55 Zr2 C102 82.0(3) . .
C1 Zr2 C102 33.1(3) . .
Cl4 Zr2 C81 95.2(2) . .
Cl5 Zr2 C81 135.28(19) . .
C55 Zr2 C81 33.6(3) . .
C1 Zr2 C81 82.2(3) . .
C102 Zr2 C81 102.8(3) . .
Cl4 Zr2 C88 126.8(2) . .
Cl5 Zr2 C88 84.00(19) . .
C55 Zr2 C88 32.4(3) . .
C1 Zr2 C88 106.2(3) . .
C102 Zr2 C88 97.8(3) . .
C81 Zr2 C88 54.2(3) . .
Cl4 Zr2 C5 82.2(2) . .
Cl5 Zr2 C5 125.50(18) . .
C55 Zr2 C5 106.5(3) . .
C1 Zr2 C5 32.3(3) . .
C102 Zr2 C5 53.4(3) . .
C81 Zr2 C5 98.3(3) . .
C88 Zr2 C5 137.7(3) . .
Cl4 Zr2 C37 82.3(2) . .
Cl5 Zr2 C37 94.12(19) . .
C55 Zr2 C37 130.5(3) . .
C1 Zr2 C37 53.7(3) . .
C102 Zr2 C37 53.4(3) . .
C81 Zr2 C37 129.9(3) . .
C88 Zr2 C37 150.8(3) . .
C5 Zr2 C37 31.6(2) . .
Cl4 Zr2 C72 95.06(19) . .
Cl5 Zr2 C72 83.34(19) . .
C55 Zr2 C72 53.4(3) . .
C1 Zr2 C72 130.2(3) . .
C102 Zr2 C72 129.8(3) . .
C81 Zr2 C72 53.2(3) . .
C88 Zr2 C72 32.1(2) . .
C5 Zr2 C72 151.2(3) . .
C37 Zr2 C72 176.1(3) . .
Cl4 Zr2 C63 77.87(19) . .
Cl5 Zr2 C63 111.70(19) . .
C55 Zr2 C63 53.6(3) . .
C1 Zr2 C63 113.4(3) . .
C102 Zr2 C63 133.5(3) . .
C81 Zr2 C63 31.9(3) . .
C88 Zr2 C63 52.9(3) . .
C5 Zr2 C63 121.5(2) . .
C37 Zr2 C63 149.4(3) . .
C72 Zr2 C63 31.4(2) . .
Cl4 Zr2 C66 112.10(18) . .
Cl5 Zr2 C66 78.15(18) . .
C55 Zr2 C66 113.1(3) . .
C1 Zr2 C66 53.8(3) . .
C102 Zr2 C66 32.0(2) . .
C81 Zr2 C66 133.8(3) . .
C88 Zr2 C66 120.3(3) . .
C5 Zr2 C66 52.6(2) . .
C37 Zr2 C66 32.1(2) . .
C72 Zr2 C66 149.0(2) . .
C63 Zr2 C66 165.4(3) . .
C5 C1 C102 107.6(7) . .
C5 C1 Zr2 78.2(5) . .
C102 C1 Zr2 74.2(5) . .
C20 C2 C65 119.6(8) . .
C20 C2 H2 120.2 . .
C65 C2 H2 120.2 . .
C14 C3 C30 119.1(7) . .
C14 C3 C36 123.7(8) . .
C30 C3 C36 117.2(7) . .
C9 C4 C42 122.6(8) . .
C9 C4 H4 118.7 . .
C42 C4 H4 118.7 . .
C1 C5 C37 108.8(7) . .
C1 C5 C20 121.6(7) . .
C37 C5 C20 128.7(7) . .
C1 C5 Zr2 69.5(4) . .
C37 C5 Zr2 75.3(4) . .
C20 C5 Zr2 129.0(5) . .
C43 C6 C52 120.9(8) . .
C43 C6 H6 119.6 . .
C52 C6 H6 119.6 . .
C105 C7 C48 122.3(9) . .
C105 C7 H7 118.9 . .
C48 C7 H7 118.9 . .
C28 C8 C62 116.4(8) . .
C28 C8 C66 117.0(8) . .
C62 C8 C66 126.3(8) . .
C4 C9 C107 119.7(9) . .
C4 C9 H9 120.1 . .
C107 C9 H9 120.1 . .
C27 C10 C19 108.4(7) . .
C27 C10 C50 127.5(8) . .
C19 C10 C50 122.9(8) . .
C27 C10 Zr1 76.7(5) . .
C19 C10 Zr1 69.2(5) . .
C50 C10 Zr1 129.6(6) . .
C29 C11 C39 118.2(7) . .
C29 C11 C18 122.0(8) . .
C39 C11 C18 119.8(7) . .
C35 C12 C34 117.6(8) . .
C35 C12 C37 119.9(8) . .
C34 C12 C37 122.5(7) . .
C46 C13 C69 116.4(8) . .
C46 C13 C95 125.5(8) . .
C69 C13 C95 118.0(8) . .
C3 C14 C24 121.0(8) . .
C3 C14 H14 119.5 . .
C24 C14 H14 119.5 . .
C16 C15 C42 120.9(8) . .
C16 C15 H15 119.5 . .
C42 C15 H15 119.5 . .
C15 C16 C107 120.4(8) . .
C15 C16 H16 119.8 . .
C107 C16 H16 119.8 . .
C59 C17 C23 120.9(8) . .
C59 C17 H17 119.5 . .
C23 C17 H17 119.5 . .
C58 C18 C19 109.3(7) . .
C58 C18 C11 126.4(7) . .
C19 C18 C11 124.1(7) . .
C58 C18 Zr1 80.2(5) . .
C19 C18 Zr1 72.4(4) . .
C11 C18 Zr1 116.9(5) . .
C10 C19 C18 106.8(7) . .
C10 C19 Zr1 78.3(5) . .
C18 C19 Zr1 73.9(5) . .
C2 C20 C52 117.5(7) . .
C2 C20 C5 123.4(7) . .
C52 C20 C5 119.0(7) . .
C36 C21 C83 108.0(7) . .
C36 C21 Zr1 77.9(5) . .
C83 C21 Zr1 73.0(4) . .
C95 C22 C36 108.9(7) . .
C95 C22 C23 125.9(7) . .
C36 C22 C23 124.4(7) . .
C95 C22 Zr1 74.5(5) . .
C36 C22 Zr1 73.5(5) . .
C23 C22 Zr1 126.5(5) . .
C60 C23 C17 118.2(8) . .
C60 C23 C22 119.3(8) . .
C17 C23 C22 122.4(7) . .
C57 C24 C14 119.6(8) . .
C57 C24 H24 120.2 . .
C14 C24 H24 120.2 . .
C54 C25 C64 121.4(8) . .
C54 C25 H25 119.3 . .
C64 C25 H25 119.3 . .
C103 C26 C84 117.5(8) . .
C103 C26 C27 118.4(8) . .
C84 C26 C27 124.0(8) . .
C10 C27 C58 109.3(7) . .
C10 C27 C26 126.0(7) . .
C58 C27 C26 123.6(7) . .
C10 C27 Zr1 72.1(5) . .
C58 C27 Zr1 74.3(5) . .
C26 C27 Zr1 129.5(6) . .
C104 C28 C8 121.9(9) . .
C104 C28 H28 119.0 . .
C8 C28 H28 119.0 . .
C41 C29 C11 120.8(8) . .
C41 C29 H29 119.6 . .
C11 C29 H29 119.6 . .
C91 C30 C3 120.4(8) . .
C91 C30 H30 119.8 . .
C3 C30 H30 119.8 . .
C79 C31 C33 120.7(8) . .
C79 C31 H31 119.7 . .
C33 C31 H31 119.7 . .
C46 C32 C86 119.3(8) . .
C46 C32 H32 120.4 . .
C86 C32 H32 120.4 . .
C48 C33 C31 121.1(8) . .
C48 C33 H33 119.4 . .
C31 C33 H33 119.4 . .
C40 C34 C12 121.0(8) . .
C40 C34 H34 119.5 . .
C12 C34 H34 119.5 . .
C44 C35 C12 120.5(8) . .
C44 C35 H35 119.7 . .
C12 C35 H35 119.7 . .
C21 C36 C22 108.2(7) . .
C21 C36 C3 122.1(7) . .
C22 C36 C3 129.1(7) . .
C21 C36 Zr1 70.0(4) . .
C22 C36 Zr1 74.7(5) . .
C3 C36 Zr1 127.8(5) . .
C5 C37 C66 107.6(7) . .
C5 C37 C12 127.5(7) . .
C66 C37 C12 123.9(7) . .
C5 C37 Zr2 73.1(4) . .
C66 C37 Zr2 74.7(4) . .
C12 C37 Zr2 127.0(6) . .
C85 C38 C94 120.7(10) . .
C85 C38 H38 119.7 . .
C94 C38 H38 119.7 . .
C51 C39 C11 120.4(8) . .
C51 C39 H39 119.8 . .
C11 C39 H39 119.8 . .
C56 C40 C34 120.2(8) . .
C56 C40 H40 119.9 . .
C34 C40 H40 119.9 . .
C70 C41 C29 119.8(8) . .
C70 C41 H41 120.1 . .
C29 C41 H41 120.1 . .
C4 C42 C15 116.9(8) . .
C4 C42 C83 121.1(7) . .
C15 C42 C83 121.9(8) . .
C6 C43 C65 118.2(8) . .
C6 C43 H43 120.9 . .
C65 C43 H43 120.9 . .
C56 C44 C35 121.0(8) . .
C56 C44 H44 119.5 . .
C35 C44 H44 119.5 . .
C67 C45 C110 120.6(9) . .
C67 C45 H45 119.7 . .
C110 C45 H45 119.7 . .
C13 C46 C32 122.1(8) . .
C13 C46 H46 118.9 . .
C32 C46 H46 118.9 . .
C87 C47 C119 120.6(9) . .
C87 C47 H47 119.7 . .
C119 C47 H47 119.7 . .
C33 C48 C7 117.5(8) . .
C33 C48 C88 123.2(8) . .
C7 C48 C88 119.3(7) . .
C60 C49 C112 120.1(8) . .
C60 C49 H49 119.9 . .
C112 C49 H49 119.9 . .
C75 C50 C109 118.9(8) . .
C75 C50 C10 123.1(8) . .
C109 C50 C10 117.9(8) . .
C70 C51 C39 119.2(8) . .
C70 C51 H51 120.4 . .
C39 C51 H51 120.4 . .
C6 C52 C20 122.2(8) . .
C6 C52 H52 118.9 . .
C20 C52 H52 118.9 . .
C86 C53 C69 119.9(9) . .
C86 C53 H53 120.1 . .
C69 C53 H53 120.1 . .
C25 C54 C80 120.2(9) . .
C25 C54 H54 119.9 . .
C80 C54 H54 119.9 . .
C88 C55 C81 108.6(7) . .
C88 C55 Zr2 78.0(5) . .
C81 C55 Zr2 74.3(5) . .
C44 C56 C40 119.7(9) . .
C44 C56 H56 120.2 . .
C40 C56 H56 120.2 . .
C24 C57 C91 119.7(8) . .
C24 C57 H57 120.1 . .
C91 C57 H57 120.1 . .
C18 C58 C27 106.1(7) . .
C18 C58 C64 128.1(7) . .
C27 C58 C64 124.3(7) . .
C18 C58 Zr1 67.9(4) . .
C27 C58 Zr1 74.3(4) . .
C64 C58 Zr1 133.2(6) . .
C17 C59 C112 120.3(9) . .
C17 C59 H59 119.9 . .
C112 C59 H59 119.9 . .
C49 C60 C23 121.1(8) . .
C49 C60 H60 119.4 . .
C23 C60 H60 119.4 . .
C78 C61 C87 119.1(9) . .
C78 C61 H61 120.5 . .
C87 C61 H61 120.5 . .
C93 C62 C8 120.8(9) . .
C93 C62 H62 119.6 . .
C8 C62 H62 119.6 . .
C81 C63 C72 108.0(7) . .
C81 C63 C110 127.2(7) . .
C72 C63 C110 122.9(7) . .
C81 C63 Zr2 69.3(4) . .
C72 C63 Zr2 74.0(4) . .
C110 C63 Zr2 134.8(6) . .
C25 C64 C74 118.3(8) . .
C25 C64 C58 123.8(8) . .
C74 C64 C58 118.0(8) . .
C43 C65 C2 121.5(9) . .
C43 C65 H65 119.2 . .
C2 C65 H65 119.2 . .
C102 C66 C37 106.3(7) . .
C102 C66 C8 126.9(7) . .
C37 C66 C8 124.8(7) . .
C102 C66 Zr2 68.5(5) . .
C37 C66 Zr2 73.2(5) . .
C8 C66 Zr2 135.5(5) . .
C111 C67 C45 120.2(9) . .
C111 C67 H67 119.9 . .
C45 C67 H67 119.9 . .
C71 C68 C89 119.8(8) . .
C71 C68 H68 120.1 . .
C89 C68 H68 120.1 . .
C53 C69 C13 122.3(8) . .
C53 C69 H69 118.9 . .
C13 C69 H69 118.9 . .
C41 C70 C51 121.4(8) . .
C41 C70 H70 119.3 . .
C51 C70 H70 119.3 . .
C114 C71 C68 119.3(8) . .
C114 C71 C72 118.5(8) . .
C68 C71 C72 122.1(7) . .
C63 C72 C88 108.7(7) . .
C63 C72 C71 123.7(7) . .
C88 C72 C71 126.2(7) . .
C63 C72 Zr2 74.6(5) . .
C88 C72 Zr2 72.6(5) . .
C71 C72 Zr2 129.9(6) . .
C82 C73 C75 120.7(10) . .
C82 C73 H73 119.7 . .
C75 C73 H73 119.7 . .
C101 C74 C64 119.3(9) . .
C101 C74 H74 120.3 . .
C64 C74 H74 120.3 . .
C50 C75 C73 119.6(9) . .
C50 C75 H75 120.2 . .
C73 C75 H75 120.2 . .
C92 C76 C114 120.7(9) . .
C92 C76 H76 119.7 . .
C114 C76 H76 119.7 . .
C111 C77 C100 120.8(9) . .
C111 C77 H77 119.6 . .
C100 C77 H77 119.6 . .
C61 C78 C97 120.4(9) . .
C61 C78 H78 119.8 . .
C97 C78 H78 119.8 . .
C31 C79 C105 119.2(9) . .
C31 C79 H79 120.4 . .
C105 C79 H79 120.4 . .
C101 C80 C54 118.9(9) . .
C101 C80 H80 120.6 . .
C54 C80 H80 120.6 . .
C63 C81 C55 107.6(7) . .
C63 C81 C119 128.1(8) . .
C55 C81 C119 124.1(8) . .
C63 C81 Zr2 78.8(5) . .
C55 C81 Zr2 72.1(4) . .
C119 C81 Zr2 118.4(5) . .
C73 C82 C115 120.3(9) . .
C73 C82 H82 119.9 . .
C115 C82 H82 119.9 . .
C21 C83 C95 107.2(7) . .
C21 C83 C42 123.1(7) . .
C95 C83 C42 129.5(7) . .
C21 C83 Zr1 73.4(4) . .
C95 C83 Zr1 78.3(5) . .
C42 C83 Zr1 117.7(5) . .
C108 C84 C26 121.6(9) . .
C108 C84 H84 119.2 . .
C26 C84 H84 119.2 . .
C38 C85 C124 119.6(10) . .
C38 C85 H85 120.2 . .
C124 C85 H85 120.2 . .
C53 C86 C32 120.0(8) . .
C53 C86 H86 120.0 . .
C32 C86 H86 120.0 . .
C47 C87 C61 121.6(9) . .
C47 C87 H87 119.2 . .
C61 C87 H87 119.2 . .
C55 C88 C72 106.9(7) . .
C55 C88 C48 124.4(8) . .
C72 C88 C48 127.9(7) . .
C55 C88 Zr2 69.6(4) . .
C72 C88 Zr2 75.3(5) . .
C48 C88 Zr2 128.0(6) . .
C92 C89 C68 120.2(9) . .
C92 C89 H89 119.9 . .
C68 C89 H89 119.9 . .
C30 C91 C57 120.2(9) . .
C30 C91 H91 119.9 . .
C57 C91 H91 119.9 . .
C89 C92 C76 120.5(9) . .
C89 C92 H92 119.7 . .
C76 C92 H92 119.7 . .
C99 C93 C62 120.5(9) . .
C99 C93 H93 119.7 . .
C62 C93 H93 119.7 . .
C38 C94 C113 118.8(9) . .
C38 C94 C102 120.3(8) . .
C113 C94 C102 120.9(8) . .
C22 C95 C83 107.5(7) . .
C22 C95 C13 127.5(7) . .
C83 C95 C13 123.2(7) . .
C22 C95 Zr1 74.3(4) . .
C83 C95 Zr1 68.9(4) . .
C13 C95 Zr1 133.8(5) . .
Cl9 C96 Cl7 111.7(6) . .
Cl9 C96 Cl8 111.3(6) . .
Cl7 C96 Cl8 111.1(6) . .
Cl9 C96 H96 107.5 . .
Cl7 C96 H96 107.5 . .
Cl8 C96 H96 107.5 . .
C78 C97 C119 120.4(9) . .
C78 C97 H97 119.8 . .
C119 C97 H97 119.8 . .
C108 C98 C106 117.6(9) . .
C108 C98 H98 121.2 . .
C106 C98 H98 121.2 . .
C104 C99 C93 119.7(9) . .
C104 C99 H99 120.2 . .
C93 C99 H99 120.2 . .
C77 C100 C110 120.5(8) . .
C77 C100 H100 119.8 . .
C110 C100 H100 119.8 . .
C74 C101 C80 122.0(9) . .
C74 C101 H101 119.0 . .
C80 C101 H101 119.0 . .
C1 C102 C66 109.4(7) . .
C1 C102 C94 123.3(8) . .
C66 C102 C94 127.0(8) . .
C1 C102 Zr2 72.7(4) . .
C66 C102 Zr2 79.5(5) . .
C94 C102 Zr2 119.8(6) . .
C26 C103 C106 121.5(9) . .
C26 C103 H103 119.3 . .
C106 C103 H103 119.3 . .
C28 C104 C99 120.6(9) . .
C28 C104 H104 119.7 . .
C99 C104 H104 119.7 . .
C7 C105 C79 119.3(9) . .
C7 C105 H105 120.4 . .
C79 C105 H105 120.4 . .
C103 C106 C98 121.1(9) . .
C103 C106 H106 119.5 . .
C98 C106 H106 119.5 . .
C9 C107 C16 119.5(8) . .
C9 C107 H107 120.2 . .
C16 C107 H107 120.2 . .
C84 C108 C98 120.7(10) . .
C84 C108 H108 119.7 . .
C98 C108 H108 119.7 . .
C115 C109 C50 120.7(9) . .
C115 C109 H109 119.6 . .
C50 C109 H109 119.6 . .
C45 C110 C100 117.1(9) . .
C45 C110 C63 117.0(8) . .
C100 C110 C63 125.8(8) . .
C77 C111 C67 120.8(9) . .
C77 C111 H111 119.6 . .
C67 C111 H111 119.6 . .
C59 C112 C49 119.2(9) . .
C59 C112 H112 120.4 . .
C49 C112 H112 120.4 . .
C123 C113 C94 118.1(10) . .
C123 C113 H113 120.9 . .
C94 C113 H113 120.9 . .
C71 C114 C76 119.5(9) . .
C71 C114 H114 120.2 . .
C76 C114 H114 120.2 . .
C109 C115 C82 119.8(10) . .
C109 C115 H115 120.1 . .
C82 C115 H115 120.1 . .
C47 C119 C97 117.9(8) . .
C47 C119 C81 122.0(8) . .
C97 C119 C81 120.1(8) . .
C124 C123 C113 122.0(10) . .
C124 C123 H123 119.0 . .
C113 C123 H123 119.0 . .
C123 C124 C85 120.7(9) . .
C123 C124 H124 119.7 . .
C85 C124 H124 119.7 . .
C120 C90 C121 115.6(15) . 2_545
C120 C90 H90A 108.4 . .
C121 C90 H90A 108.4 2_545 .
C120 C90 H90B 108.4 . .
C121 C90 H90B 108.4 2_545 .
H90A C90 H90B 107.4 . .
C121 C117 H11A 109.5 . .
C121 C117 H11B 109.5 . .
H11A C117 H11B 109.5 . .
C121 C117 H11C 109.5 . .
H11A C117 H11C 109.5 . .
H11B C117 H11C 109.5 . .
C90 C120 C125 116.5(19) . .
C90 C120 H12A 108.2 . .
C125 C120 H12A 108.2 . .
C90 C120 H12B 108.2 . .
C125 C120 H12B 108.2 . .
H12A C120 H12B 107.3 . .
C90 C121 C117 127.0(16) 2 .
C90 C121 H12C 105.6 2 .
C117 C121 H12C 105.6 . .
C90 C121 H12D 105.6 2 .
C117 C121 H12D 105.6 . .
H12C C121 H12D 106.1 . .
C120 C125 H12E 109.5 . .
C120 C125 H12F 109.5 . .
H12E C125 H12F 109.5 . .
C120 C125 H12G 109.5 . .
H12E C125 H12G 109.5 . .
H12F C125 H12G 109.5 . .
C118 C116 H11D 109.5 . .
C118 C116 H11E 109.5 . .
H11D C116 H11E 109.5 . .
C118 C116 H11F 109.5 . .
H11D C116 H11F 109.5 . .
H11E C116 H11F 109.5 . .
C116 C118 H11G 109.5 . .
C116 C118 H11H 109.5 . .
H11G C118 H11H 109.5 . .
C116 C118 H11I 109.5 . .
H11G C118 H11I 109.5 . .
H11H C118 H11I 109.5 . .

loop_
_geom_bond_atom_site_label_1
_geom_bond_atom_site_label_2
_geom_bond_distance
_geom_bond_site_symmetry_2
Zr1 Cl3 2.401(2) .
Zr1 Cl6 2.412(2) .
Zr1 C19 2.474(8) .
Zr1 C18 2.492(8) .
Zr1 C83 2.502(8) .
Zr1 C21 2.508(8) .
Zr1 C10 2.592(8) .
Zr1 C36 2.608(8) .
Zr1 C22 2.623(8) .
Zr1 C95 2.627(8) .
Zr1 C27 2.650(8) .
Zr1 C58 2.650(8) .
Zr2 Cl4 2.418(2) .
Zr2 Cl5 2.421(2) .
Zr2 C55 2.478(8) .
Zr2 C1 2.480(8) .
Zr2 C102 2.499(8) .
Zr2 C81 2.506(8) .
Zr2 C88 2.587(8) .
Zr2 C5 2.591(7) .
Zr2 C37 2.620(8) .
Zr2 C72 2.622(8) .
Zr2 C63 2.628(8) .
Zr2 C66 2.640(8) .
Cl7 C96 1.739(10) .
Cl8 C96 1.769(10) .
Cl9 C96 1.734(11) .
C1 C5 1.417(11) .
C1 C102 1.418(11) .
C2 C20 1.400(11) .
C2 C65 1.414(11) .
C2 H2 0.9500 .
C3 C14 1.386(11) .
C3 C30 1.394(11) .
C3 C36 1.492(11) .
C4 C9 1.371(11) .
C4 C42 1.380(12) .
C4 H4 0.9500 .
C5 C37 1.418(11) .
C5 C20 1.478(11) .
C6 C43 1.374(12) .
C6 C52 1.386(12) .
C6 H6 0.9500 .
C7 C105 1.372(12) .
C7 C48 1.396(11) .
C7 H7 0.9500 .
C8 C28 1.400(12) .
C8 C62 1.406(12) .
C8 C66 1.480(12) .
C9 C107 1.374(11) .
C9 H9 0.9500 .
C10 C27 1.413(11) .
C10 C19 1.421(11) .
C10 C50 1.500(11) .
C11 C29 1.393(11) .
C11 C39 1.413(11) .
C11 C18 1.495(11) .
C12 C35 1.393(11) .
C12 C34 1.402(11) .
C12 C37 1.485(11) .
C13 C46 1.385(11) .
C13 C69 1.401(11) .
C13 C95 1.478(11) .
C14 C24 1.399(11) .
C14 H14 0.9500 .
C15 C16 1.369(11) .
C15 C42 1.411(11) .
C15 H15 0.9500 .
C16 C107 1.391(12) .
C16 H16 0.9500 .
C17 C59 1.375(12) .
C17 C23 1.395(11) .
C17 H17 0.9500 .
C18 C58 1.423(11) .
C18 C19 1.440(11) .
C20 C52 1.402(11) .
C21 C36 1.417(11) .
C21 C83 1.446(11) .
C22 C95 1.411(11) .
C22 C36 1.435(11) .
C22 C23 1.503(11) .
C23 C60 1.393(11) .
C24 C57 1.388(13) .
C24 H24 0.9500 .
C25 C54 1.377(12) .
C25 C64 1.392(12) .
C25 H25 0.9500 .
C26 C103 1.363(12) .
C26 C84 1.391(12) .
C26 C27 1.516(11) .
C27 C58 1.434(11) .
C28 C104 1.363(12) .
C28 H28 0.9500 .
C29 C41 1.391(11) .
C29 H29 0.9500 .
C30 C91 1.390(11) .
C30 H30 0.9500 .
C31 C79 1.377(12) .
C31 C33 1.387(12) .
C31 H31 0.9500 .
C32 C46 1.387(11) .
C32 C86 1.388(12) .
C32 H32 0.9500 .
C33 C48 1.377(11) .
C33 H33 0.9500 .
C34 C40 1.382(11) .
C34 H34 0.9500 .
C35 C44 1.389(11) .
C35 H35 0.9500 .
C37 C66 1.455(11) .
C38 C85 1.363(13) .
C38 C94 1.410(12) .
C38 H38 0.9500 .
C39 C51 1.393(11) .
C39 H39 0.9500 .
C40 C56 1.379(12) .
C40 H40 0.9500 .
C41 C70 1.362(12) .
C41 H41 0.9500 .
C42 C83 1.483(11) .
C43 C65 1.400(12) .
C43 H43 0.9500 .
C44 C56 1.361(12) .
C44 H44 0.9500 .
C45 C67 1.377(12) .
C45 C110 1.408(12) .
C45 H45 0.9500 .
C46 H46 0.9500 .
C47 C87 1.354(12) .
C47 C119 1.399(12) .
C47 H47 0.9500 .
C48 C88 1.475(11) .
C49 C60 1.368(11) .
C49 C112 1.398(13) .
C49 H49 0.9500 .
C50 C75 1.384(12) .
C50 C109 1.405(12) .
C51 C70 1.380(12) .
C51 H51 0.9500 .
C52 H52 0.9500 .
C53 C86 1.369(12) .
C53 C69 1.372(11) .
C53 H53 0.9500 .
C54 C80 1.387(13) .
C54 H54 0.9500 .
C55 C88 1.417(11) .
C55 C81 1.441(11) .
C56 H56 0.9500 .
C57 C91 1.398(13) .
C57 H57 0.9500 .
C58 C64 1.480(11) .
C59 C112 1.385(12) .
C59 H59 0.9500 .
C60 H60 0.9500 .
C61 C78 1.373(14) .
C61 C87 1.389(13) .
C61 H61 0.9500 .
C62 C93 1.384(12) .
C62 H62 0.9500 .
C63 C81 1.417(11) .
C63 C72 1.421(11) .
C63 C110 1.485(12) .
C64 C74 1.419(11) .
C65 H65 0.9500 .
C66 C102 1.424(11) .
C67 C111 1.367(12) .
C67 H67 0.9500 .
C68 C71 1.398(11) .
C68 C89 1.407(12) .
C68 H68 0.9500 .
C69 H69 0.9500 .
C70 H70 0.9500 .
C71 C114 1.381(11) .
C71 C72 1.498(12) .
C72 C88 1.439(11) .
C73 C82 1.354(14) .
C73 C75 1.411(13) .
C73 H73 0.9500 .
C74 C101 1.369(11) .
C74 H74 0.9500 .
C75 H75 0.9500 .
C76 C92 1.374(13) .
C76 C114 1.398(13) .
C76 H76 0.9500 .
C77 C111 1.344(12) .
C77 C100 1.377(12) .
C77 H77 0.9500 .
C78 C97 1.383(12) .
C78 H78 0.9500 .
C79 C105 1.396(13) .
C79 H79 0.9500 .
C80 C101 1.385(13) .
C80 H80 0.9500 .
C81 C119 1.490(11) .
C82 C115 1.394(14) .
C82 H82 0.9500 .
C83 C95 1.454(11) .
C84 C108 1.364(12) .
C84 H84 0.9500 .
C85 C124 1.392(14) .
C85 H85 0.9500 .
C86 H86 0.9500 .
C87 H87 0.9500 .
C89 C92 1.348(13) .
C89 H89 0.9500 .
C91 H91 0.9500 .
C92 H92 0.9500 .
C93 C99 1.369(13) .
C93 H93 0.9500 .
C94 C113 1.427(12) .
C94 C102 1.498(11) .
C96 H96 1.0000 .
C97 C119 1.410(12) .
C97 H97 0.9500 .
C98 C108 1.384(14) .
C98 C106 1.385(13) .
C98 H98 0.9500 .
C99 C104 1.368(13) .
C99 H99 0.9500 .
C100 C110 1.409(12) .
C100 H100 0.9500 .
C101 H101 0.9500 .
C103 C106 1.372(12) .
C103 H103 0.9500 .
C104 H104 0.9500 .
C105 H105 0.9500 .
C106 H106 0.9500 .
C107 H107 0.9500 .
C108 H108 0.9500 .
C109 C115 1.375(12) .
C109 H109 0.9500 .
C111 H111 0.9500 .
C112 H112 0.9500 .
C113 C123 1.378(13) .
C113 H113 0.9500 .
C114 H114 0.9500 .
C115 H115 0.9500 .
C123 C124 1.352(14) .
C123 H123 0.9500 .
C124 H124 0.9500 .
C90 C120 1.252(19) .
C90 C121 1.389(18) 2_545
C90 H90A 0.9900 .
C90 H90B 0.9900 .
C117 C121 1.429(19) .
C117 H11A 0.9800 .
C117 H11B 0.9800 .
C117 H11C 0.9800 .
C120 C125 1.48(2) .
C120 H12A 0.9900 .
C120 H12B 0.9900 .
C121 C90 1.389(18) 2
C121 H12C 0.9900 .
C121 H12D 0.9900 .
C125 H12E 0.9800 .
C125 H12F 0.9800 .
C125 H12G 0.9800 .
C116 C118 1.883(19) .
C116 H11D 0.9800 .
C116 H11E 0.9800 .
C116 H11F 0.9800 .
C118 H11G 0.9800 .
C118 H11H 0.9800 .
C118 H11I 0.9800 .

loop_
_geom_torsion_atom_site_label_1
_geom_torsion_atom_site_label_2
_geom_torsion_atom_site_label_3
_geom_torsion_atom_site_label_4
_geom_torsion
_geom_torsion_site_symmetry_1
Cl4 Zr2 C1 C5 -26.8(5) .
Cl5 Zr2 C1 C5 95.8(5) .
C55 Zr2 C1 C5 -153.2(5) .
C102 Zr2 C1 C5 112.3(7) .
C81 Zr2 C1 C5 -119.4(5) .
C88 Zr2 C1 C5 -168.5(5) .
C37 Zr2 C1 C5 35.4(4) .
C72 Zr2 C1 C5 -143.9(5) .
C63 Zr2 C1 C5 -112.4(5) .
C66 Zr2 C1 C5 75.5(5) .
Cl4 Zr2 C1 C102 -139.1(4) .
Cl5 Zr2 C1 C102 -16.5(6) .
C55 Zr2 C1 C102 94.5(5) .
C81 Zr2 C1 C102 128.3(5) .
C88 Zr2 C1 C102 79.2(5) .
C5 Zr2 C1 C102 -112.3(7) .
C37 Zr2 C1 C102 -77.0(5) .
C72 Zr2 C1 C102 103.7(5) .
C63 Zr2 C1 C102 135.2(5) .
C66 Zr2 C1 C102 -36.8(4) .
C102 C1 C5 C37 3.4(9) .
Zr2 C1 C5 C37 -65.6(6) .
C102 C1 C5 C20 -167.1(7) .
Zr2 C1 C5 C20 124.0(7) .
C102 C1 C5 Zr2 69.0(5) .
Cl4 Zr2 C5 C1 155.0(5) .
Cl5 Zr2 C5 C1 -109.8(5) .
C55 Zr2 C5 C1 27.3(5) .
C102 Zr2 C5 C1 -39.0(5) .
C81 Zr2 C5 C1 60.8(5) .
C88 Zr2 C5 C1 16.6(7) .
C37 Zr2 C5 C1 -117.0(7) .
C72 Zr2 C5 C1 68.6(7) .
C63 Zr2 C5 C1 84.4(5) .
C66 Zr2 C5 C1 -79.4(5) .
Cl4 Zr2 C5 C37 -88.0(5) .
Cl5 Zr2 C5 C37 7.2(6) .
C55 Zr2 C5 C37 144.3(5) .
C1 Zr2 C5 C37 117.0(7) .
C102 Zr2 C5 C37 78.0(5) .
C81 Zr2 C5 C37 177.8(5) .
C88 Zr2 C5 C37 133.6(5) .
C72 Zr2 C5 C37 -174.4(5) .
C63 Zr2 C5 C37 -158.6(5) .
C66 Zr2 C5 C37 37.6(5) .
Cl4 Zr2 C5 C20 40.3(7) .
Cl5 Zr2 C5 C20 135.5(6) .
C55 Zr2 C5 C20 -87.4(7) .
C1 Zr2 C5 C20 -114.7(9) .
C102 Zr2 C5 C20 -153.7(8) .
C81 Zr2 C5 C20 -53.9(7) .
C88 Zr2 C5 C20 -98.1(8) .
C37 Zr2 C5 C20 128.3(10) .
C72 Zr2 C5 C20 -46.1(10) .
C63 Zr2 C5 C20 -30.3(8) .
C66 Zr2 C5 C20 165.9(8) .
C42 C4 C9 C107 0.0(13) .
Cl3 Zr1 C10 C27 10.0(5) .
Cl6 Zr1 C10 C27 -87.7(5) .
C19 Zr1 C10 C27 115.9(7) .
C18 Zr1 C10 C27 76.1(5) .
C83 Zr1 C10 C27 177.9(5) .
C21 Zr1 C10 C27 144.4(5) .
C36 Zr1 C10 C27 133.8(5) .
C22 Zr1 C10 C27 -174.8(5) .
C95 Zr1 C10 C27 -157.9(4) .
C58 Zr1 C10 C27 35.8(5) .
Cl3 Zr1 C10 C19 -105.9(5) .
Cl6 Zr1 C10 C19 156.4(5) .
C18 Zr1 C10 C19 -39.8(5) .
C83 Zr1 C10 C19 61.9(5) .
C21 Zr1 C10 C19 28.5(5) .
C36 Zr1 C10 C19 17.8(6) .
C22 Zr1 C10 C19 69.3(7) .
C95 Zr1 C10 C19 86.1(5) .
C27 Zr1 C10 C19 -115.9(7) .
C58 Zr1 C10 C19 -80.1(5) .
Cl3 Zr1 C10 C50 138.0(7) .
Cl6 Zr1 C10 C50 40.3(7) .
C19 Zr1 C10 C50 -116.1(10) .
C18 Zr1 C10 C50 -155.9(9) .
C83 Zr1 C10 C50 -54.1(8) .
C21 Zr1 C10 C50 -87.6(8) .
C36 Zr1 C10 C50 -98.2(8) .
C22 Zr1 C10 C50 -46.7(10) .
C95 Zr1 C10 C50 -29.9(8) .
C27 Zr1 C10 C50 128.0(10) .
C58 Zr1 C10 C50 163.9(9) .
C30 C3 C14 C24 -1.4(12) .
C36 C3 C14 C24 -180.0(8) .
C42 C15 C16 C107 -0.1(13) .
C29 C11 C18 C58 -32.2(12) .
C39 C11 C18 C58 146.1(8) .
C29 C11 C18 C19 151.9(8) .
C39 C11 C18 C19 -29.8(12) .
C29 C11 C18 Zr1 65.6(9) .
C39 C11 C18 Zr1 -116.1(7) .
Cl3 Zr1 C18 C58 55.7(4) .
Cl6 Zr1 C18 C58 -52.6(5) .
C19 Zr1 C18 C58 -114.0(7) .
C83 Zr1 C18 C58 -165.8(4) .
C21 Zr1 C18 C58 167.9(5) .
C10 Zr1 C18 C58 -75.7(5) .
C36 Zr1 C18 C58 139.4(4) .
C22 Zr1 C18 C58 139.9(4) .
C95 Zr1 C18 C58 -177.5(4) .
C27 Zr1 C18 C58 -36.4(4) .
Cl3 Zr1 C18 C19 169.8(4) .
Cl6 Zr1 C18 C19 61.5(5) .
C83 Zr1 C18 C19 -51.8(5) .
C21 Zr1 C18 C19 -78.1(5) .
C10 Zr1 C18 C19 38.3(5) .
C36 Zr1 C18 C19 -106.5(5) .
C22 Zr1 C18 C19 -106.1(5) .
C95 Zr1 C18 C19 -63.5(6) .
C27 Zr1 C18 C19 77.6(5) .
C58 Zr1 C18 C19 114.0(7) .
Cl3 Zr1 C18 C11 -70.3(6) .
Cl6 Zr1 C18 C11 -178.6(4) .
C19 Zr1 C18 C11 119.9(8) .
C83 Zr1 C18 C11 68.1(6) .
C21 Zr1 C18 C11 41.8(6) .
C10 Zr1 C18 C11 158.3(7) .
C36 Zr1 C18 C11 13.4(6) .
C22 Zr1 C18 C11 13.9(7) .
C95 Zr1 C18 C11 56.5(7) .
C27 Zr1 C18 C11 -162.4(7) .
C58 Zr1 C18 C11 -126.0(8) .
C27 C10 C19 C18 1.7(9) .
C50 C10 C19 C18 -166.5(7) .
Zr1 C10 C19 C18 69.0(5) .
C27 C10 C19 Zr1 -67.3(6) .
C50 C10 C19 Zr1 124.5(8) .
C58 C18 C19 C10 0.4(9) .
C11 C18 C19 C10 176.9(7) .
Zr1 C18 C19 C10 -72.1(6) .
C58 C18 C19 Zr1 72.5(6) .
C11 C18 C19 Zr1 -111.0(7) .
Cl3 Zr1 C19 C10 98.7(5) .
Cl6 Zr1 C19 C10 -25.8(5) .
C18 Zr1 C19 C10 111.5(7) .
C83 Zr1 C19 C10 -118.5(5) .
C21 Zr1 C19 C10 -152.2(5) .
C36 Zr1 C19 C10 -167.6(5) .
C22 Zr1 C19 C10 -144.4(5) .
C95 Zr1 C19 C10 -111.9(5) .
C27 Zr1 C19 C10 35.6(4) .
C58 Zr1 C19 C10 74.9(5) .
Cl3 Zr1 C19 C18 -12.9(5) .
Cl6 Zr1 C19 C18 -137.3(4) .
C83 Zr1 C19 C18 130.0(5) .
C21 Zr1 C19 C18 96.3(5) .
C10 Zr1 C19 C18 -111.5(7) .
C36 Zr1 C19 C18 80.9(5) .
C22 Zr1 C19 C18 104.1(5) .
C95 Zr1 C19 C18 136.5(4) .
C27 Zr1 C19 C18 -75.9(5) .
C58 Zr1 C19 C18 -36.6(4) .
C65 C2 C20 C52 -1.2(12) .
C65 C2 C20 C5 -179.4(7) .
C1 C5 C20 C2 -151.5(8) .
C37 C5 C20 C2 40.1(13) .
Zr2 C5 C20 C2 -63.3(10) .
C1 C5 C20 C52 30.3(12) .
C37 C5 C20 C52 -138.0(9) .
Zr2 C5 C20 C52 118.6(8) .
Cl3 Zr1 C21 C36 -25.6(5) .
Cl6 Zr1 C21 C36 98.1(4) .
C19 Zr1 C21 C36 -151.2(5) .
C18 Zr1 C21 C36 -117.5(5) .
C83 Zr1 C21 C36 113.3(7) .
C10 Zr1 C21 C36 -166.4(4) .
C22 Zr1 C21 C36 36.1(4) .
C95 Zr1 C21 C36 75.0(5) .
C27 Zr1 C21 C36 -143.0(4) .
C58 Zr1 C21 C36 -110.5(5) .
Cl3 Zr1 C21 C83 -138.9(4) .
Cl6 Zr1 C21 C83 -15.3(5) .
C19 Zr1 C21 C83 95.4(5) .
C18 Zr1 C21 C83 129.1(5) .
C10 Zr1 C21 C83 80.2(5) .
C36 Zr1 C21 C83 -113.3(7) .
C22 Zr1 C21 C83 -77.3(5) .
C95 Zr1 C21 C83 -38.3(4) .
C27 Zr1 C21 C83 103.7(5) .
C58 Zr1 C21 C83 136.2(5) .
Cl3 Zr1 C22 C95 -155.9(5) .
Cl6 Zr1 C22 C95 -56.5(5) .
C19 Zr1 C22 C95 69.8(6) .
C18 Zr1 C22 C95 114.7(5) .
C83 Zr1 C22 C95 37.1(4) .
C21 Zr1 C22 C95 79.2(5) .
C10 Zr1 C22 C95 28.1(8) .
C36 Zr1 C22 C95 115.6(7) .
C27 Zr1 C22 C95 -111(3) .
C58 Zr1 C22 C95 156.2(5) .
Cl3 Zr1 C22 C36 88.6(4) .
Cl6 Zr1 C22 C36 -172.1(4) .
C19 Zr1 C22 C36 -45.8(6) .
C18 Zr1 C22 C36 -0.9(6) .
C83 Zr1 C22 C36 -78.4(5) .
C21 Zr1 C22 C36 -36.3(4) .
C10 Zr1 C22 C36 -87.5(7) .
C95 Zr1 C22 C36 -115.6(7) .
C27 Zr1 C22 C36 134(3) .
C58 Zr1 C22 C36 40.6(7) .
Cl3 Zr1 C22 C23 -32.4(6) .
Cl6 Zr1 C22 C23 67.0(6) .
C19 Zr1 C22 C23 -166.7(6) .
C18 Zr1 C22 C23 -121.8(6) .
C83 Zr1 C22 C23 160.6(7) .
C21 Zr1 C22 C23 -157.3(7) .
C10 Zr1 C22 C23 151.5(6) .
C36 Zr1 C22 C23 -120.9(8) .
C95 Zr1 C22 C23 123.5(9) .
C27 Zr1 C22 C23 13(4) .
C58 Zr1 C22 C23 -80.3(8) .
C59 C17 C23 C60 -1.1(11) .
C59 C17 C23 C22 177.6(7) .
C95 C22 C23 C60 -110.3(9) .
C36 C22 C23 C60 57.9(11) .
Zr1 C22 C23 C60 152.4(6) .
C95 C22 C23 C17 71.0(11) .
C36 C22 C23 C17 -120.7(9) .
Zr1 C22 C23 C17 -26.2(10) .
C3 C14 C24 C57 0.7(13) .
C19 C10 C27 C58 -3.2(10) .
C50 C10 C27 C58 164.4(8) .
Zr1 C10 C27 C58 -65.5(6) .
C19 C10 C27 C26 -171.3(8) .
C50 C10 C27 C26 -3.8(14) .
Zr1 C10 C27 C26 126.3(8) .
C19 C10 C27 Zr1 62.4(6) .
C50 C10 C27 Zr1 -130.1(9) .
C103 C26 C27 C10 77.6(11) .
C84 C26 C27 C10 -100.6(11) .
C103 C26 C27 C58 -89.0(10) .
C84 C26 C27 C58 92.8(11) .
C103 C26 C27 Zr1 173.7(6) .
C84 C26 C27 Zr1 -4.5(12) .
Cl3 Zr1 C27 C10 -171.8(4) .
Cl6 Zr1 C27 C10 88.8(5) .
C19 Zr1 C27 C10 -37.1(5) .
C18 Zr1 C27 C10 -79.7(5) .
C83 Zr1 C27 C10 -2.8(6) .
C21 Zr1 C27 C10 -47.2(6) .
C36 Zr1 C27 C10 -88.2(7) .
C22 Zr1 C27 C10 143(3) .
C95 Zr1 C27 C10 39.3(8) .
C58 Zr1 C27 C10 -116.8(7) .
Cl3 Zr1 C27 C58 -55.0(5) .
Cl6 Zr1 C27 C58 -154.4(5) .
C19 Zr1 C27 C58 79.7(5) .
C18 Zr1 C27 C58 37.1(4) .
C83 Zr1 C27 C58 114.1(5) .
C21 Zr1 C27 C58 69.6(6) .
C10 Zr1 C27 C58 116.8(7) .
C36 Zr1 C27 C58 28.6(8) .
C22 Zr1 C27 C58 -100(3) .
C95 Zr1 C27 C58 156.1(5) .
Cl3 Zr1 C27 C26 65.9(7) .
Cl6 Zr1 C27 C26 -33.5(6) .
C19 Zr1 C27 C26 -159.4(8) .
C18 Zr1 C27 C26 158.0(8) .
C83 Zr1 C27 C26 -125.0(6) .
C21 Zr1 C27 C26 -169.5(6) .
C10 Zr1 C27 C26 -122.3(9) .
C36 Zr1 C27 C26 149.5(6) .
C22 Zr1 C27 C26 21(4) .
C95 Zr1 C27 C26 -83.0(8) .
C58 Zr1 C27 C26 120.9(9) .
C62 C8 C28 C104 0.3(12) .
C66 C8 C28 C104 -174.2(8) .
C39 C11 C29 C41 -1.4(12) .
C18 C11 C29 C41 177.0(8) .
C14 C3 C30 C91 1.0(12) .
C36 C3 C30 C91 179.7(7) .
C79 C31 C33 C48 -0.2(14) .
C35 C12 C34 C40 1.5(12) .
C37 C12 C34 C40 -177.5(8) .
C34 C12 C35 C44 -1.2(12) .
C37 C12 C35 C44 177.8(8) .
C83 C21 C36 C22 1.9(9) .
Zr1 C21 C36 C22 -65.5(6) .
C83 C21 C36 C3 -169.7(7) .
Zr1 C21 C36 C3 122.8(7) .
C83 C21 C36 Zr1 67.4(5) .
C95 C22 C36 C21 -4.3(9) .
C23 C22 C36 C21 -174.2(7) .
Zr1 C22 C36 C21 62.5(6) .
C95 C22 C36 C3 166.6(8) .
C23 C22 C36 C3 -3.3(13) .
Zr1 C22 C36 C3 -126.6(9) .
C95 C22 C36 Zr1 -66.7(6) .
C23 C22 C36 Zr1 123.3(7) .
C14 C3 C36 C21 -149.1(8) .
C30 C3 C36 C21 32.3(11) .
C14 C3 C36 C22 41.1(13) .
C30 C3 C36 C22 -137.5(9) .
C14 C3 C36 Zr1 -60.4(10) .
C30 C3 C36 Zr1 121.0(7) .
Cl3 Zr1 C36 C21 156.3(4) .
Cl6 Zr1 C36 C21 -106.6(4) .
C19 Zr1 C36 C21 29.3(5) .
C18 Zr1 C36 C21 63.0(5) .
C83 Zr1 C36 C21 -38.9(5) .
C10 Zr1 C36 C21 19.5(6) .
C22 Zr1 C36 C21 -116.3(6) .
C95 Zr1 C36 C21 -80.2(5) .
C27 Zr1 C36 C21 69.8(7) .
C58 Zr1 C36 C21 86.8(5) .
Cl3 Zr1 C36 C22 -87.4(4) .
Cl6 Zr1 C36 C22 9.7(5) .
C19 Zr1 C36 C22 145.7(4) .
C18 Zr1 C36 C22 179.3(4) .
C83 Zr1 C36 C22 77.4(5) .
C21 Zr1 C36 C22 116.3(6) .
C10 Zr1 C36 C22 135.8(5) .
C95 Zr1 C36 C22 36.1(4) .
C27 Zr1 C36 C22 -173.9(5) .
C58 Zr1 C36 C22 -156.9(4) .
Cl3 Zr1 C36 C3 40.6(7) .
Cl6 Zr1 C36 C3 137.7(6) .
C19 Zr1 C36 C3 -86.4(7) .
C18 Zr1 C36 C3 -52.7(7) .
C83 Zr1 C36 C3 -154.7(8) .
C21 Zr1 C36 C3 -115.7(9) .
C10 Zr1 C36 C3 -96.2(7) .
C22 Zr1 C36 C3 128.0(9) .
C95 Zr1 C36 C3 164.0(8) .
C27 Zr1 C36 C3 -45.9(10) .
C58 Zr1 C36 C3 -28.9(8) .
C1 C5 C37 C66 -5.4(9) .
C20 C5 C37 C66 164.1(8) .
Zr2 C5 C37 C66 -67.3(5) .
C1 C5 C37 C12 -174.1(8) .
C20 C5 C37 C12 -4.6(14) .
Zr2 C5 C37 C12 124.0(9) .
C1 C5 C37 Zr2 61.9(5) .
C20 C5 C37 Zr2 -128.6(9) .
C35 C12 C37 C5 62.9(12) .
C34 C12 C37 C5 -118.1(10) .
C35 C12 C37 C66 -104.1(10) .
C34 C12 C37 C66 74.9(11) .
C35 C12 C37 Zr2 159.8(6) .
C34 C12 C37 Zr2 -21.3(11) .
Cl4 Zr2 C37 C5 87.6(5) .
Cl5 Zr2 C37 C5 -174.1(5) .
C55 Zr2 C37 C5 -47.4(6) .
C1 Zr2 C37 C5 -36.3(5) .
C102 Zr2 C37 C5 -77.8(5) .
C81 Zr2 C37 C5 -2.9(6) .
C88 Zr2 C37 C5 -89.0(7) .
C72 Zr2 C37 C5 136(4) .
C63 Zr2 C37 C5 37.7(8) .
C66 Zr2 C37 C5 -114.3(7) .
Cl4 Zr2 C37 C66 -158.2(5) .
Cl5 Zr2 C37 C66 -59.9(4) .
C55 Zr2 C37 C66 66.9(6) .
C1 Zr2 C37 C66 78.0(5) .
C102 Zr2 C37 C66 36.5(4) .
C81 Zr2 C37 C66 111.4(5) .
C88 Zr2 C37 C66 25.2(8) .
C5 Zr2 C37 C66 114.3(7) .
C72 Zr2 C37 C66 -109(4) .
C63 Zr2 C37 C66 151.9(5) .
Cl4 Zr2 C37 C12 -37.0(7) .
Cl5 Zr2 C37 C12 61.3(7) .
C55 Zr2 C37 C12 -171.9(6) .
C1 Zr2 C37 C12 -160.9(8) .
C102 Zr2 C37 C12 157.6(8) .
C81 Zr2 C37 C12 -127.5(6) .
C88 Zr2 C37 C12 146.4(6) .
C5 Zr2 C37 C12 -124.6(9) .
C72 Zr2 C37 C12 12(4) .
C63 Zr2 C37 C12 -86.9(8) .
C66 Zr2 C37 C12 121.2(9) .
C29 C11 C39 C51 1.5(12) .
C18 C11 C39 C51 -176.9(7) .
C12 C34 C40 C56 -1.3(13) .
C11 C29 C41 C70 -1.1(13) .
C9 C4 C42 C15 -0.2(13) .
C9 C4 C42 C83 178.7(8) .
C16 C15 C42 C4 0.3(12) .
C16 C15 C42 C83 -178.7(8) .
C52 C6 C43 C65 -1.2(14) .
C12 C35 C44 C56 0.7(13) .
C69 C13 C46 C32 3.6(12) .
C95 C13 C46 C32 -179.9(7) .
C86 C32 C46 C13 -2.1(12) .
C31 C33 C48 C7 -0.6(13) .
C31 C33 C48 C88 -178.2(8) .
C105 C7 C48 C33 1.1(14) .
C105 C7 C48 C88 178.7(9) .
C27 C10 C50 C75 42.0(13) .
C19 C10 C50 C75 -152.1(8) .
Zr1 C10 C50 C75 -63.0(11) .
C27 C10 C50 C109 -134.8(9) .
C19 C10 C50 C109 31.1(12) .
Zr1 C10 C50 C109 120.3(8) .
C11 C39 C51 C70 0.8(13) .
C43 C6 C52 C20 0.5(14) .
C2 C20 C52 C6 0.7(13) .
C5 C20 C52 C6 179.0(8) .
C64 C25 C54 C80 1.8(14) .
Cl4 Zr2 C55 C88 100.5(5) .
Cl5 Zr2 C55 C88 -23.8(5) .
C1 Zr2 C55 C88 -151.9(5) .
C102 Zr2 C55 C88 -118.5(5) .
C81 Zr2 C55 C88 113.5(7) .
C5 Zr2 C55 C88 -166.4(5) .
C37 Zr2 C55 C88 -142.8(5) .
C72 Zr2 C55 C88 36.9(5) .
C63 Zr2 C55 C88 76.3(5) .
C66 Zr2 C55 C88 -110.6(5) .
Cl4 Zr2 C55 C81 -13.0(6) .
Cl5 Zr2 C55 C81 -137.3(4) .
C1 Zr2 C55 C81 94.6(5) .
C102 Zr2 C55 C81 128.0(5) .
C88 Zr2 C55 C81 -113.5(7) .
C5 Zr2 C55 C81 80.0(5) .
C37 Zr2 C55 C81 103.7(5) .
C72 Zr2 C55 C81 -76.6(5) .
C63 Zr2 C55 C81 -37.2(4) .
C66 Zr2 C55 C81 135.8(5) .
C35 C44 C56 C40 -0.5(13) .
C34 C40 C56 C44 0.8(13) .
C14 C24 C57 C91 0.3(13) .
C19 C18 C58 C27 -2.2(9) .
C11 C18 C58 C27 -178.7(7) .
Zr1 C18 C58 C27 65.1(6) .
C19 C18 C58 C64 164.3(8) .
C11 C18 C58 C64 -12.1(14) .
Zr1 C18 C58 C64 -128.3(9) .
C19 C18 C58 Zr1 -67.3(6) .
C11 C18 C58 Zr1 116.3(8) .
C10 C27 C58 C18 3.3(9) .
C26 C27 C58 C18 171.8(7) .
Zr1 C27 C58 C18 -60.8(5) .
C10 C27 C58 C64 -163.9(8) .
C26 C27 C58 C64 4.6(13) .
Zr1 C27 C58 C64 132.0(8) .
C10 C27 C58 Zr1 64.1(6) .
C26 C27 C58 Zr1 -127.4(8) .
Cl3 Zr1 C58 C18 -122.0(4) .
Cl6 Zr1 C58 C18 142.7(4) .
C19 Zr1 C58 C18 38.7(4) .
C83 Zr1 C58 C18 19.7(6) .
C21 Zr1 C58 C18 -13.3(5) .
C10 Zr1 C58 C18 79.5(5) .
C36 Zr1 C58 C18 -49.0(5) .
C22 Zr1 C58 C18 -72.7(7) .
C95 Zr1 C58 C18 8.2(14) .
C27 Zr1 C58 C18 115.2(7) .
Cl3 Zr1 C58 C27 122.8(5) .
Cl6 Zr1 C58 C27 27.6(5) .
C19 Zr1 C58 C27 -76.4(5) .
C18 Zr1 C58 C27 -115.2(7) .
C83 Zr1 C58 C27 -95.5(5) .
C21 Zr1 C58 C27 -128.5(5) .
C10 Zr1 C58 C27 -35.7(4) .
C36 Zr1 C58 C27 -164.2(4) .
C22 Zr1 C58 C27 172.1(5) .
C95 Zr1 C58 C27 -107.0(11) .
Cl3 Zr1 C58 C64 0.1(7) .
Cl6 Zr1 C58 C64 -95.1(8) .
C19 Zr1 C58 C64 160.9(9) .
C18 Zr1 C58 C64 122.2(9) .
C83 Zr1 C58 C64 141.8(7) .
C21 Zr1 C58 C64 108.9(8) .
C10 Zr1 C58 C64 -158.3(9) .
C36 Zr1 C58 C64 73.2(8) .
C22 Zr1 C58 C64 49.4(10) .
C95 Zr1 C58 C64 130.3(11) .
C27 Zr1 C58 C64 -122.7(10) .
C23 C17 C59 C112 1.3(12) .
C112 C49 C60 C23 2.6(12) .
C17 C23 C60 C49 -0.9(11) .
C22 C23 C60 C49 -179.6(7) .
C28 C8 C62 C93 -0.7(12) .
C66 C8 C62 C93 173.3(8) .
Cl4 Zr2 C63 C81 -121.4(5) .
Cl5 Zr2 C63 C81 143.8(4) .
C55 Zr2 C63 C81 39.3(5) .
C1 Zr2 C63 C81 -13.1(5) .
C102 Zr2 C63 C81 18.9(6) .
C88 Zr2 C63 C81 80.1(5) .
C5 Zr2 C63 C81 -48.5(6) .
C37 Zr2 C63 C81 -70.6(7) .
C72 Zr2 C63 C81 116.9(7) .
C66 Zr2 C63 C81 13.2(12) .
Cl4 Zr2 C63 C72 121.7(5) .
Cl5 Zr2 C63 C72 27.0(5) .
C55 Zr2 C63 C72 -77.6(5) .
C1 Zr2 C63 C72 -130.0(5) .
C102 Zr2 C63 C72 -98.0(5) .
C81 Zr2 C63 C72 -116.9(7) .
C88 Zr2 C63 C72 -36.8(5) .
C5 Zr2 C63 C72 -165.4(5) .
C37 Zr2 C63 C72 172.5(5) .
C66 Zr2 C63 C72 -103.7(10) .
Cl4 Zr2 C63 C110 1.0(7) .
Cl5 Zr2 C63 C110 -93.8(8) .
C55 Zr2 C63 C110 161.7(9) .
C1 Zr2 C63 C110 109.3(8) .
C102 Zr2 C63 C110 141.3(7) .
C81 Zr2 C63 C110 122.4(10) .
C88 Zr2 C63 C110 -157.6(9) .
C5 Zr2 C63 C110 73.8(8) .
C37 Zr2 C63 C110 51.8(10) .
C72 Zr2 C63 C110 -120.7(10) .
C66 Zr2 C63 C110 135.6(10) .
C54 C25 C64 C74 0.5(13) .
C54 C25 C64 C58 -179.5(8) .
C18 C58 C64 C25 143.6(9) .
C27 C58 C64 C25 -52.1(13) .
Zr1 C58 C64 C25 49.0(12) .
C18 C58 C64 C74 -36.4(13) .
C27 C58 C64 C74 128.0(9) .
Zr1 C58 C64 C74 -131.0(7) .
C6 C43 C65 C2 0.7(13) .
C20 C2 C65 C43 0.6(12) .
C5 C37 C66 C102 5.4(9) .
C12 C37 C66 C102 174.6(8) .
Zr2 C37 C66 C102 -60.9(5) .
C5 C37 C66 C8 -159.6(8) .
C12 C37 C66 C8 9.6(13) .
Zr2 C37 C66 C8 134.2(8) .
C5 C37 C66 Zr2 66.2(6) .
C12 C37 C66 Zr2 -124.6(8) .
C28 C8 C66 C102 -41.3(12) .
C62 C8 C66 C102 144.8(9) .
C28 C8 C66 C37 120.5(9) .
C62 C8 C66 C37 -53.4(12) .
C28 C8 C66 Zr2 -137.7(7) .
C62 C8 C66 Zr2 48.4(12) .
Cl4 Zr2 C66 C102 139.2(4) .
Cl5 Zr2 C66 C102 -126.1(5) .
C55 Zr2 C66 C102 -14.8(5) .
C1 Zr2 C66 C102 38.1(5) .
C81 Zr2 C66 C102 17.5(6) .
C88 Zr2 C66 C102 -50.3(5) .
C5 Zr2 C66 C102 78.8(5) .
C37 Zr2 C66 C102 115.7(7) .
C72 Zr2 C66 C102 -71.5(7) .
C63 Zr2 C66 C102 7.9(12) .
Cl4 Zr2 C66 C37 23.4(5) .
Cl5 Zr2 C66 C37 118.2(5) .
C55 Zr2 C66 C37 -130.5(5) .
C1 Zr2 C66 C37 -77.6(5) .
C102 Zr2 C66 C37 -115.7(7) .
C81 Zr2 C66 C37 -98.3(5) .
C88 Zr2 C66 C37 -166.1(4) .
C5 Zr2 C66 C37 -36.9(4) .
C72 Zr2 C66 C37 172.8(5) .
C63 Zr2 C66 C37 -107.9(10) .
Cl4 Zr2 C66 C8 -99.5(8) .
Cl5 Zr2 C66 C8 -4.7(7) .
C55 Zr2 C66 C8 106.6(8) .
C1 Zr2 C66 C8 159.5(9) .
C102 Zr2 C66 C8 121.4(10) .
C81 Zr2 C66 C8 138.8(7) .
C88 Zr2 C66 C8 71.0(8) .
C5 Zr2 C66 C8 -159.8(9) .
C37 Zr2 C66 C8 -122.9(10) .
C72 Zr2 C66 C8 49.9(10) .
C63 Zr2 C66 C8 129.2(10) .
C110 C45 C67 C111 1.2(13) .
C86 C53 C69 C13 1.7(13) .
C46 C13 C69 C53 -3.4(12) .
C95 C13 C69 C53 179.8(7) .
C29 C41 C70 C51 3.6(14) .
C39 C51 C70 C41 -3.5(13) .
C89 C68 C71 C114 1.4(13) .
C89 C68 C71 C72 -175.3(7) .
C81 C63 C72 C88 3.8(9) .
C110 C63 C72 C88 -161.5(8) .
Zr2 C63 C72 C88 65.1(6) .
C81 C63 C72 C71 170.7(7) .
C110 C63 C72 C71 5.4(13) .
Zr2 C63 C72 C71 -128.0(8) .
C81 C63 C72 Zr2 -61.3(6) .
C110 C63 C72 Zr2 133.4(8) .
C114 C71 C72 C63 -95.5(10) .
C68 C71 C72 C63 81.2(11) .
C114 C71 C72 C88 69.1(11) .
C68 C71 C72 C88 -114.3(10) .
C114 C71 C72 Zr2 166.5(6) .
C68 C71 C72 Zr2 -16.9(12) .
Cl4 Zr2 C72 C63 -56.6(5) .
Cl5 Zr2 C72 C63 -154.9(5) .
C55 Zr2 C72 C63 78.4(5) .
C1 Zr2 C72 C63 67.1(6) .
C102 Zr2 C72 C63 110.8(5) .
C81 Zr2 C72 C63 36.1(5) .
C88 Zr2 C72 C63 115.8(7) .
C5 Zr2 C72 C63 26.4(8) .
C37 Zr2 C72 C63 -105(4) .
C66 Zr2 C72 C63 151.7(5) .
Cl4 Zr2 C72 C88 -172.4(4) .
Cl5 Zr2 C72 C88 89.3(4) .
C55 Zr2 C72 C88 -37.3(5) .
C1 Zr2 C72 C88 -48.6(6) .
C102 Zr2 C72 C88 -5.0(6) .
C81 Zr2 C72 C88 -79.6(5) .
C5 Zr2 C72 C88 -89.4(7) .
C37 Zr2 C72 C88 139(4) .
C63 Zr2 C72 C88 -115.8(7) .
C66 Zr2 C72 C88 35.9(7) .
Cl4 Zr2 C72 C71 64.6(7) .
Cl5 Zr2 C72 C71 -33.7(7) .
C55 Zr2 C72 C71 -160.3(8) .
C1 Zr2 C72 C71 -171.6(6) .
C102 Zr2 C72 C71 -128.0(7) .
C81 Zr2 C72 C71 157.4(8) .
C88 Zr2 C72 C71 -123.0(9) .
C5 Zr2 C72 C71 147.6(7) .
C37 Zr2 C72 C71 16(4) .
C63 Zr2 C72 C71 121.3(9) .
C66 Zr2 C72 C71 -87.1(9) .
C25 C64 C74 C101 -1.5(12) .
C58 C64 C74 C101 178.4(8) .
C109 C50 C75 C73 0.7(12) .
C10 C50 C75 C73 -176.0(8) .
C82 C73 C75 C50 -1.4(14) .
C87 C61 C78 C97 1.8(15) .
C33 C31 C79 C105 0.6(15) .
C25 C54 C80 C101 -2.9(14) .
C72 C63 C81 C55 -2.6(9) .
C110 C63 C81 C55 161.9(8) .
Zr2 C63 C81 C55 -67.0(5) .
C72 C63 C81 C119 -178.2(8) .
C110 C63 C81 C119 -13.7(14) .
Zr2 C63 C81 C119 117.4(9) .
C72 C63 C81 Zr2 64.4(6) .
C110 C63 C81 Zr2 -131.2(8) .
C88 C55 C81 C63 0.4(9) .
Zr2 C55 C81 C63 71.5(6) .
C88 C55 C81 C119 176.2(8) .
Zr2 C55 C81 C119 -112.6(8) .
C88 C55 C81 Zr2 -71.2(6) .
Cl4 Zr2 C81 C63 56.9(5) .
Cl5 Zr2 C81 C63 -51.2(6) .
C55 Zr2 C81 C63 -112.9(7) .
C1 Zr2 C81 C63 167.9(5) .
C102 Zr2 C81 C63 -166.0(5) .
C88 Zr2 C81 C63 -75.6(5) .
C5 Zr2 C81 C63 139.8(5) .
C37 Zr2 C81 C63 141.3(5) .
C72 Zr2 C81 C63 -35.5(4) .
C66 Zr2 C81 C63 -175.4(4) .
Cl4 Zr2 C81 C55 169.8(5) .
Cl5 Zr2 C81 C55 61.7(6) .
C1 Zr2 C81 C55 -79.3(5) .
C102 Zr2 C81 C55 -53.2(5) .
C88 Zr2 C81 C55 37.3(5) .
C5 Zr2 C81 C55 -107.4(5) .
C37 Zr2 C81 C55 -105.9(5) .
C72 Zr2 C81 C55 77.4(5) .
C63 Zr2 C81 C55 112.9(7) .
C66 Zr2 C81 C55 -62.6(6) .
Cl4 Zr2 C81 C119 -70.6(6) .
Cl5 Zr2 C81 C119 -178.7(5) .
C55 Zr2 C81 C119 119.7(9) .
C1 Zr2 C81 C119 40.4(6) .
C102 Zr2 C81 C119 66.5(7) .
C88 Zr2 C81 C119 156.9(8) .
C5 Zr2 C81 C119 12.3(7) .
C37 Zr2 C81 C119 13.8(8) .
C72 Zr2 C81 C119 -163.0(8) .
C63 Zr2 C81 C119 -127.5(9) .
C66 Zr2 C81 C119 57.1(8) .
C75 C73 C82 C115 1.1(15) .
C36 C21 C83 C95 1.0(9) .
Zr1 C21 C83 C95 71.7(5) .
C36 C21 C83 C42 176.6(7) .
Zr1 C21 C83 C42 -112.7(8) .
C36 C21 C83 Zr1 -70.7(6) .
C4 C42 C83 C21 -25.2(12) .
C15 C42 C83 C21 153.7(8) .
C4 C42 C83 C95 149.4(9) .
C15 C42 C83 C95 -31.8(13) .
C4 C42 C83 Zr1 -112.8(8) .
C15 C42 C83 Zr1 66.1(9) .
Cl3 Zr1 C83 C21 58.6(5) .
Cl6 Zr1 C83 C21 168.0(4) .
C19 Zr1 C83 C21 -78.8(5) .
C18 Zr1 C83 C21 -52.8(5) .
C10 Zr1 C83 C21 -107.4(5) .
C36 Zr1 C83 C21 37.1(4) .
C22 Zr1 C83 C21 76.9(5) .
C95 Zr1 C83 C21 112.1(6) .
C27 Zr1 C83 C21 -105.9(5) .
C58 Zr1 C83 C21 -63.4(6) .
Cl3 Zr1 C83 C95 -53.5(5) .
Cl6 Zr1 C83 C95 55.8(4) .
C19 Zr1 C83 C95 169.0(5) .
C18 Zr1 C83 C95 -164.9(4) .
C21 Zr1 C83 C95 -112.1(6) .
C10 Zr1 C83 C95 140.5(4) .
C36 Zr1 C83 C95 -75.0(5) .
C22 Zr1 C83 C95 -35.2(4) .
C27 Zr1 C83 C95 141.9(4) .
C58 Zr1 C83 C95 -175.5(4) .
Cl3 Zr1 C83 C42 177.9(5) .
Cl6 Zr1 C83 C42 -72.8(6) .
C19 Zr1 C83 C42 40.4(6) .
C18 Zr1 C83 C42 66.4(6) .
C21 Zr1 C83 C42 119.2(8) .
C10 Zr1 C83 C42 11.8(6) .
C36 Zr1 C83 C42 156.4(7) .
C22 Zr1 C83 C42 -163.9(7) .
C95 Zr1 C83 C42 -128.6(8) .
C27 Zr1 C83 C42 13.3(7) .
C58 Zr1 C83 C42 55.8(7) .
C103 C26 C84 C108 -1.0(13) .
C27 C26 C84 C108 177.2(9) .
C94 C38 C85 C124 -0.5(15) .
C69 C53 C86 C32 0.0(13) .
C46 C32 C86 C53 0.2(13) .
C119 C47 C87 C61 1.1(14) .
C78 C61 C87 C47 -1.9(14) .
C81 C55 C88 C72 2.0(9) .
Zr2 C55 C88 C72 -66.7(6) .
C81 C55 C88 C48 -168.6(8) .
Zr2 C55 C88 C48 122.8(8) .
C81 C55 C88 Zr2 68.6(6) .
C63 C72 C88 C55 -3.6(9) .
C71 C72 C88 C55 -170.0(8) .
Zr2 C72 C88 C55 62.8(5) .
C63 C72 C88 C48 166.5(8) .
C71 C72 C88 C48 0.1(14) .
Zr2 C72 C88 C48 -127.1(9) .
C63 C72 C88 Zr2 -66.4(6) .
C71 C72 C88 Zr2 127.2(8) .
C33 C48 C88 C55 -157.8(8) .
C7 C48 C88 C55 24.7(12) .
C33 C48 C88 C72 33.7(13) .
C7 C48 C88 C72 -143.8(9) .
C33 C48 C88 Zr2 -67.9(10) .
C7 C48 C88 Zr2 114.6(8) .
Cl4 Zr2 C88 C55 -105.2(5) .
Cl5 Zr2 C88 C55 158.3(5) .
C1 Zr2 C88 C55 28.7(5) .
C102 Zr2 C88 C55 61.4(5) .
C81 Zr2 C88 C55 -38.7(5) .
C5 Zr2 C88 C55 19.5(7) .
C37 Zr2 C88 C55 70.5(7) .
C72 Zr2 C88 C55 -114.7(7) .
C63 Zr2 C88 C55 -78.7(5) .
C66 Zr2 C88 C55 85.8(5) .
Cl4 Zr2 C88 C72 9.5(5) .
Cl5 Zr2 C88 C72 -87.0(4) .
C55 Zr2 C88 C72 114.7(7) .
C1 Zr2 C88 C72 143.4(5) .
C102 Zr2 C88 C72 176.2(5) .
C81 Zr2 C88 C72 76.0(5) .
C5 Zr2 C88 C72 134.2(5) .
C37 Zr2 C88 C72 -174.7(5) .
C63 Zr2 C88 C72 36.0(5) .
C66 Zr2 C88 C72 -159.5(4) .
Cl4 Zr2 C88 C48 136.4(6) .
Cl5 Zr2 C88 C48 39.9(7) .
C55 Zr2 C88 C48 -118.3(9) .
C1 Zr2 C88 C48 -89.7(7) .
C102 Zr2 C88 C48 -56.9(7) .
C81 Zr2 C88 C48 -157.1(8) .
C5 Zr2 C88 C48 -98.8(7) .
C37 Zr2 C88 C48 -47.8(10) .
C72 Zr2 C88 C48 126.9(9) .
C63 Zr2 C88 C48 163.0(8) .
C66 Zr2 C88 C48 -32.6(8) .
C71 C68 C89 C92 -0.8(13) .
C3 C30 C91 C57 0.0(13) .
C24 C57 C91 C30 -0.7(13) .
C68 C89 C92 C76 -0.7(14) .
C114 C76 C92 C89 1.7(16) .
C8 C62 C93 C99 -0.1(13) .
C85 C38 C94 C113 0.2(14) .
C85 C38 C94 C102 180.0(8) .
C36 C22 C95 C83 4.8(9) .
C23 C22 C95 C83 174.6(7) .
Zr1 C22 C95 C83 -61.2(5) .
C36 C22 C95 C13 -160.2(8) .
C23 C22 C95 C13 9.5(13) .
Zr1 C22 C95 C13 133.7(8) .
C36 C22 C95 Zr1 66.1(6) .
C23 C22 C95 Zr1 -124.2(8) .
C21 C83 C95 C22 -3.6(9) .
C42 C83 C95 C22 -178.8(8) .
Zr1 C83 C95 C22 64.7(6) .
C21 C83 C95 C13 162.3(7) .
C42 C83 C95 C13 -13.0(13) .
Zr1 C83 C95 C13 -129.4(7) .
C21 C83 C95 Zr1 -68.4(5) .
C42 C83 C95 Zr1 116.4(9) .
C46 C13 C95 C22 -57.1(12) .
C69 C13 C95 C22 119.4(9) .
C46 C13 C95 C83 140.0(8) .
C69 C13 C95 C83 -43.6(11) .
C46 C13 C95 Zr1 48.2(12) .
C69 C13 C95 Zr1 -135.3(7) .
Cl3 Zr1 C95 C22 25.8(5) .
Cl6 Zr1 C95 C22 121.4(5) .
C19 Zr1 C95 C22 -128.5(5) .
C18 Zr1 C95 C22 -95.2(5) .
C83 Zr1 C95 C22 -116.4(7) .
C21 Zr1 C95 C22 -77.1(5) .
C10 Zr1 C95 C22 -164.8(5) .
C36 Zr1 C95 C22 -36.9(5) .
C27 Zr1 C95 C22 172.3(5) .
C58 Zr1 C95 C22 -101.4(12) .
Cl3 Zr1 C95 C83 142.2(4) .
Cl6 Zr1 C95 C83 -122.3(4) .
C19 Zr1 C95 C83 -12.1(5) .
C18 Zr1 C95 C83 21.2(6) .
C21 Zr1 C95 C83 39.2(4) .
C10 Zr1 C95 C83 -48.4(5) .
C36 Zr1 C95 C83 79.5(5) .
C22 Zr1 C95 C83 116.4(7) .
C27 Zr1 C95 C83 -71.3(7) .
C58 Zr1 C95 C83 15.0(13) .
Cl3 Zr1 C95 C13 -101.6(7) .
Cl6 Zr1 C95 C13 -6.0(7) .
C19 Zr1 C95 C13 104.2(8) .
C18 Zr1 C95 C13 137.4(7) .
C83 Zr1 C95 C13 116.2(9) .
C21 Zr1 C95 C13 155.5(9) .
C10 Zr1 C95 C13 67.9(8) .
C36 Zr1 C95 C13 -164.2(9) .
C22 Zr1 C95 C13 -127.4(10) .
C27 Zr1 C95 C13 44.9(10) .
C58 Zr1 C95 C13 131.2(11) .
C61 C78 C97 C119 -0.9(14) .
C62 C93 C99 C104 1.3(14) .
C111 C77 C100 C110 -1.8(13) .
C64 C74 C101 C80 0.4(13) .
C54 C80 C101 C74 1.8(14) .
C5 C1 C102 C66 0.1(9) .
Zr2 C1 C102 C66 71.8(6) .
C5 C1 C102 C94 173.5(7) .
Zr2 C1 C102 C94 -114.8(8) .
C5 C1 C102 Zr2 -71.7(5) .
C37 C66 C102 C1 -3.3(9) .
C8 C66 C102 C1 161.2(8) .
Zr2 C66 C102 C1 -67.3(6) .
C37 C66 C102 C94 -176.5(8) .
C8 C66 C102 C94 -12.0(14) .
Zr2 C66 C102 C94 119.6(9) .
C37 C66 C102 Zr2 64.0(6) .
C8 C66 C102 Zr2 -131.5(8) .
C38 C94 C102 C1 -26.0(13) .
C113 C94 C102 C1 153.8(8) .
C38 C94 C102 C66 146.2(9) .
C113 C94 C102 C66 -34.0(13) .
C38 C94 C102 Zr2 -114.1(8) .
C113 C94 C102 Zr2 65.7(10) .
Cl4 Zr2 C102 C1 57.4(6) .
Cl5 Zr2 C102 C1 167.2(5) .
C55 Zr2 C102 C1 -79.5(5) .
C81 Zr2 C102 C1 -52.9(5) .
C88 Zr2 C102 C1 -107.8(5) .
C5 Zr2 C102 C1 38.1(5) .
C37 Zr2 C102 C1 77.7(5) .
C72 Zr2 C102 C1 -105.2(5) .
C63 Zr2 C102 C1 -63.0(6) .
C66 Zr2 C102 C1 114.3(7) .
Cl4 Zr2 C102 C66 -56.9(5) .
Cl5 Zr2 C102 C66 52.9(5) .
C55 Zr2 C102 C66 166.3(5) .
C1 Zr2 C102 C66 -114.3(7) .
C81 Zr2 C102 C66 -167.2(5) .
C88 Zr2 C102 C66 137.9(5) .
C5 Zr2 C102 C66 -76.2(5) .
C37 Zr2 C102 C66 -36.6(4) .
C72 Zr2 C102 C66 140.5(4) .
C63 Zr2 C102 C66 -177.3(4) .
Cl4 Zr2 C102 C94 176.3(5) .
Cl5 Zr2 C102 C94 -73.8(7) .
C55 Zr2 C102 C94 39.5(7) .
C1 Zr2 C102 C94 119.0(9) .
C81 Zr2 C102 C94 66.1(7) .
C88 Zr2 C102 C94 11.1(7) .
C5 Zr2 C102 C94 157.0(8) .
C37 Zr2 C102 C94 -163.4(8) .
C72 Zr2 C102 C94 13.8(8) .
C63 Zr2 C102 C94 56.0(8) .
C66 Zr2 C102 C94 -126.8(9) .
C84 C26 C103 C106 -1.9(13) .
C27 C26 C103 C106 179.8(8) .
C8 C28 C104 C99 0.8(14) .
C93 C99 C104 C28 -1.6(14) .
C48 C7 C105 C79 -0.7(15) .
C31 C79 C105 C7 -0.1(15) .
C26 C103 C106 C98 3.9(14) .
C108 C98 C106 C103 -2.9(14) .
C4 C9 C107 C16 0.2(13) .
C15 C16 C107 C9 -0.1(13) .
C26 C84 C108 C98 2.0(15) .
C106 C98 C108 C84 0.0(14) .
C75 C50 C109 C115 0.2(13) .
C10 C50 C109 C115 177.1(8) .
C67 C45 C110 C100 -0.7(12) .
C67 C45 C110 C63 -175.9(8) .
C77 C100 C110 C45 1.0(12) .
C77 C100 C110 C63 175.8(8) .
C81 C63 C110 C45 -44.3(12) .
C72 C63 C110 C45 118.0(9) .
Zr2 C63 C110 C45 -141.7(7) .
C81 C63 C110 C100 140.9(9) .
C72 C63 C110 C100 -56.8(12) .
Zr2 C63 C110 C100 43.5(12) .
C100 C77 C111 C67 2.4(13) .
C45 C67 C111 C77 -2.0(13) .
C17 C59 C112 C49 0.5(12) .
C60 C49 C112 C59 -2.4(13) .
C38 C94 C113 C123 -1.4(13) .
C102 C94 C113 C123 178.8(8) .
C68 C71 C114 C76 -0.4(13) .
C72 C71 C114 C76 176.3(8) .
C92 C76 C114 C71 -1.1(15) .
C50 C109 C115 C82 -0.4(14) .
C73 C82 C115 C109 -0.2(14) .
C87 C47 C119 C97 -0.2(13) .
C87 C47 C119 C81 179.2(8) .
C78 C97 C119 C47 0.1(13) .
C78 C97 C119 C81 -179.3(8) .
C63 C81 C119 C47 -31.3(13) .
C55 C81 C119 C47 153.8(8) .
Zr2 C81 C119 C47 67.0(10) .
C63 C81 C119 C97 148.0(9) .
C55 C81 C119 C97 -26.9(13) .
Zr2 C81 C119 C97 -113.7(8) .
C94 C113 C123 C124 3.1(15) .
C113 C123 C124 C85 -3.5(15) .
C38 C85 C124 C123 2.1(15) .
C121 C90 C120 C125 -175.4(14) 2_545
